data_4311652
loop_
_publ_author_name
'Sou Kamimura'
'Tsukasa Matsunaga'
'Shigeki Kuwata'
'Masakazu Iwasaki'
'Youichi Ishii'

_publ_contact_author_email ishii@chem.chuo-u.ac.jp
_publ_contact_author_fax +81-3-3817-1895
_publ_contact_author_name 'Youichi Ishii'
_publ_contact_author_phone +81-3-3817-1901
_publ_section_title
;
 Synthesis, Structures, and Solution Behavior of Di- and Trinuclear
 Titanium(IV)-Cyclophosphato Complexes
;
_journal_name_full 'Inorganic Chemistry'
_journal_page_first 6127
_journal_page_last 6129
_journal_paper_doi 10.1021/ic049206h
_journal_volume 43
_journal_year 2004
_chemical_formula_sum 'C69.5 H79 N O15 P6 Ti3'
_chemical_formula_weight 1497.93
_space_group_IT_number 2
_symmetry_cell_setting triclinic
_symmetry_Int_Tables_number 2
_symmetry_space_group_name_Hall '-P 1'
_symmetry_space_group_name_H-M 'P -1'
_cell_angle_alpha 79.799(3)
_cell_angle_beta 89.912(5)
_cell_angle_gamma 65.218(2)
_cell_formula_units_Z 2
_cell_length_a 11.2743(9)
_cell_length_b 13.313(1)
_cell_length_c 26.442(2)
_cell_measurement_reflns_used 14312
_cell_measurement_temperature 103.2
_cell_measurement_theta_max 27.4
_cell_measurement_theta_min 2.4
_cell_volume 3534.6(5)
_computing_cell_refinement PROCESS-AUTO
_computing_data_collection PROCESS-AUTO
_computing_data_reduction 'teXsan Ver. 1.11'
_computing_publication_material 'teXsan Ver. 1.11'
_computing_structure_refinement 'teXsan Ver. 1.10'
_computing_structure_solution 'DIRDIF94 (PATTY)'
_diffrn_detector_area_resol_mean 10.00
_diffrn_measured_fraction_theta_full 0.9788
_diffrn_measured_fraction_theta_max 0.9788
_diffrn_measurement_device_type 'Rigaku RAXIS-RAPID Imaging Plate'
_diffrn_measurement_method \w
_diffrn_radiation_type 'Mo K\a'
_diffrn_radiation_wavelength 0.7107
_diffrn_reflns_av_R_equivalents 0.040
_diffrn_reflns_limit_h_max 14
_diffrn_reflns_limit_h_min -14
_diffrn_reflns_limit_k_max 17
_diffrn_reflns_limit_k_min -16
_diffrn_reflns_limit_l_max 34
_diffrn_reflns_limit_l_min -34
_diffrn_reflns_number 31333
_diffrn_reflns_theta_full 27.36
_diffrn_reflns_theta_max 27.36
_exptl_absorpt_coefficient_mu 0.532
_exptl_absorpt_correction_T_max 0.899
_exptl_absorpt_correction_T_min 0.769
_exptl_absorpt_correction_type multi-scan
_exptl_absorpt_process_details '(Higashi, 1995)'
_exptl_crystal_colour yellow
_exptl_crystal_density_diffrn 1.407
_exptl_crystal_density_method 'not measured'
_exptl_crystal_description block
_exptl_crystal_size_max 0.400
_exptl_crystal_size_mid 0.300
_exptl_crystal_size_min 0.200
_refine_diff_density_max 1.56
_refine_diff_density_min -0.82
_refine_ls_extinction_method none
_refine_ls_goodness_of_fit_ref 1.445
_refine_ls_hydrogen_treatment noref
_refine_ls_number_parameters 820
_refine_ls_number_reflns 15657
_refine_ls_R_factor_gt 0.0551
_refine_ls_shift/su_max 0.0007
_refine_ls_structure_factor_coef Fsqd
_refine_ls_weighting_details 'w = 1/[\s^2^(Fo^2^) + (0.04000(Max(Fo^2^,0) + 2Fc^2^)/3)^2^]'
_refine_ls_weighting_scheme calc
_refine_ls_wR_factor_ref 0.1214
_reflns_number_gt 10676
_reflns_number_total 15670
_cod_data_source_file ic049206hsi20040618_024436_3.cif
_cod_data_source_block (PPN)[(Cp*TiO)(P4O12)](2)
_cod_original_sg_symbol_H-M 'P -1 '
_cod_original_formula_sum 'C69.50 H79 N O15 P6 Ti3 '
_cod_database_code 4311652
_reflns_threshold_criterion F^2^>2.0\s(F^2^)

loop_
_symmetry_equiv_pos_as_xyz
x,y,z
-x,-y,-z

loop_
_atom_site_label
_atom_site_type_symbol
_atom_site_fract_x
_atom_site_fract_y
_atom_site_fract_z
_atom_site_U_iso_or_equiv
_atom_site_adp_type
_atom_site_occupancy
_atom_site_calc_flag
_atom_site_refinement_flags
_atom_site_disorder_assembly
_atom_site_disorder_group
Ti(1) Ti 0.17514(6) 0.16279(5) 0.32971(2) 0.0163(2) Uani 1.00 d . . .
Ti(2) Ti 0.26179(5) -0.11421(5) 0.36421(2) 0.0141(1) Uani 1.00 d . . .
Ti(3) Ti 0.48369(6) -0.02860(5) 0.33443(2) 0.0166(2) Uani 1.00 d . . .
P(1) P 0.20280(9) 0.22428(8) 0.20265(3) 0.0183(2) Uani 1.00 d . . .
P(2) P 0.00235(8) 0.14353(7) 0.23053(3) 0.0163(2) Uani 1.00 d . . .
P(3) P 0.19347(8) -0.09252(7) 0.23535(3) 0.0147(2) Uani 1.00 d . . .
P(4) P 0.40049(8) -0.00906(8) 0.20771(3) 0.0165(2) Uani 1.00 d . . .
P(5) P 0.57711(8) 0.23720(7) -0.04747(3) 0.0121(2) Uani 1.00 d . . .
P(6) P 0.30913(8) 0.33527(7) -0.09559(3) 0.0133(2) Uani 1.00 d . . .
O(1) O 0.1765(2) 0.0282(2) 0.37111(8) 0.0167(6) Uani 1.00 d . . .
O(2) O 0.4327(2) -0.1342(2) 0.36900(8) 0.0176(6) Uani 1.00 d . . .
O(3) O 0.3596(2) 0.1000(2) 0.34635(8) 0.0190(6) Uani 1.00 d . . .
O(4) O 0.2239(2) 0.2132(2) 0.25970(8) 0.0178(6) Uani 1.00 d . . .
O(5) O 0.0463(2) 0.1409(2) 0.28472(8) 0.0176(6) Uani 1.00 d . . .
O(6) O 0.2345(2) -0.1062(2) 0.29140(8) 0.0165(6) Uani 1.00 d . . .
O(7) O 0.4329(2) -0.0247(2) 0.26474(8) 0.0178(6) Uani 1.00 d . . .
O(8) O 0.1843(2) 0.3292(2) 0.16851(9) 0.0262(7) Uani 1.00 d . . .
O(9) O 0.0848(2) 0.1914(2) 0.19209(8) 0.0184(6) Uani 1.00 d . . .
O(10) O -0.1368(2) 0.2010(2) 0.21363(9) 0.0230(6) Uani 1.00 d . . .
O(11) O 0.0565(2) 0.0154(2) 0.22191(8) 0.0160(6) Uani 1.00 d . . .
O(12) O 0.1855(2) -0.1876(2) 0.21796(8) 0.0197(6) Uani 1.00 d . . .
O(13) O 0.2906(2) -0.0535(2) 0.20239(8) 0.0178(6) Uani 1.00 d . . .
O(14) O 0.5066(2) -0.0583(2) 0.17541(8) 0.0225(6) Uani 1.00 d . . .
O(15) O 0.3256(2) 0.1226(2) 0.18580(8) 0.0196(6) Uani 1.00 d . . .
N(1) N 0.4325(2) 0.2497(2) -0.05750(9) 0.0153(7) Uani 1.00 d . . .
C(1) C -0.0225(3) 0.2927(3) 0.3570(1) 0.0217(9) Uani 1.00 d . . .
C(2) C 0.0187(3) 0.3570(3) 0.3190(1) 0.0231(9) Uani 1.00 d . . .
C(3) C 0.1396(4) 0.3510(3) 0.3375(1) 0.0254(10) Uani 1.00 d . . .
C(4) C 0.1740(4) 0.2815(3) 0.3871(1) 0.0268(10) Uani 1.00 d . . .
C(5) C 0.0740(4) 0.2460(3) 0.3992(1) 0.0246(9) Uani 1.00 d . . .
C(6) C -0.1470(4) 0.2781(3) 0.3541(1) 0.030(1) Uani 1.00 d . . .
C(7) C -0.0541(4) 0.4231(3) 0.2675(1) 0.030(1) Uani 1.00 d . . .
C(8) C 0.2175(4) 0.4069(3) 0.3087(2) 0.039(1) Uani 1.00 d . . .
C(9) C 0.2910(4) 0.2549(4) 0.4226(1) 0.039(1) Uani 1.00 d . . .
C(10) C 0.0672(4) 0.1774(3) 0.4497(1) 0.035(1) Uani 1.00 d . . .
C(11) C 0.1110(3) -0.1621(3) 0.4134(1) 0.0211(9) Uani 1.00 d . . .
C(12) C 0.2273(3) -0.1947(3) 0.4456(1) 0.0210(9) Uani 1.00 d . . .
C(13) C 0.3303(3) -0.2829(3) 0.4282(1) 0.0209(9) Uani 1.00 d . . .
C(14) C 0.2792(3) -0.3042(3) 0.3843(1) 0.0222(9) Uani 1.00 d . . .
C(15) C 0.1440(3) -0.2289(3) 0.3751(1) 0.0218(9) Uani 1.00 d . . .
C(16) C -0.0222(4) -0.0733(4) 0.4175(2) 0.037(1) Uani 1.00 d . . .
C(17) C 0.2398(4) -0.1484(4) 0.4920(1) 0.036(1) Uani 1.00 d . . .
C(18) C 0.4660(4) -0.3447(3) 0.4528(2) 0.036(1) Uani 1.00 d . . .
C(19) C 0.3554(4) -0.3882(3) 0.3516(2) 0.035(1) Uani 1.00 d . . .
C(20) C 0.0502(4) -0.2248(4) 0.3341(1) 0.035(1) Uani 1.00 d . . .
C(21) C 0.6766(4) -0.0170(4) 0.3035(1) 0.040(1) Uani 1.00 d . . .
C(22) C 0.6428(4) 0.0401(4) 0.3442(2) 0.037(1) Uani 1.00 d . . .
C(23) C 0.6505(3) -0.0374(4) 0.3883(1) 0.035(1) Uani 1.00 d . . .
C(24) C 0.6946(3) -0.1442(3) 0.3752(1) 0.031(1) Uani 1.00 d . . .
C(25) C 0.7089(3) -0.1321(4) 0.3222(2) 0.034(1) Uani 1.00 d . . .
C(26) C 0.6820(5) 0.0356(6) 0.2484(2) 0.090(2) Uani 1.00 d . . .
C(27) C 0.6050(5) 0.1634(5) 0.3406(3) 0.097(2) Uani 1.00 d . . .
C(28) C 0.6209(4) -0.0131(5) 0.4421(2) 0.071(2) Uani 1.00 d . . .
C(29) C 0.7226(4) -0.2507(5) 0.4132(2) 0.078(2) Uani 1.00 d . . .
C(30) C 0.7475(5) -0.2217(6) 0.2899(2) 0.087(2) Uani 1.00 d . . .
C(31) C 0.6956(3) 0.1046(3) -0.0595(1) 0.0134(8) Uani 1.00 d . . .
C(32) C 0.6553(3) 0.0251(3) -0.0710(1) 0.0162(8) Uani 1.00 d . . .
C(33) C 0.7481(3) -0.0790(3) -0.0778(1) 0.0194(9) Uani 1.00 d . . .
C(34) C 0.8799(3) -0.1032(3) -0.0743(1) 0.0214(9) Uani 1.00 d . . .
C(35) C 0.9202(3) -0.0239(3) -0.0624(1) 0.0233(9) Uani 1.00 d . . .
C(36) C 0.8283(3) 0.0795(3) -0.0547(1) 0.0201(9) Uani 1.00 d . . .
C(37) C 0.6110(3) 0.2277(3) 0.0199(1) 0.0132(8) Uani 1.00 d . . .
C(38) C 0.7057(3) 0.2582(3) 0.0375(1) 0.0163(8) Uani 1.00 d . . .
C(39) C 0.7429(3) 0.2344(3) 0.0901(1) 0.0188(9) Uani 1.00 d . . .
C(40) C 0.6881(3) 0.1803(3) 0.1242(1) 0.0209(9) Uani 1.00 d . . .
C(41) C 0.5933(3) 0.1494(3) 0.1078(1) 0.0230(9) Uani 1.00 d . . .
C(42) C 0.5551(3) 0.1730(3) 0.0556(1) 0.0181(9) Uani 1.00 d . . .
C(43) C 0.6128(3) 0.3477(3) -0.0834(1) 0.0142(8) Uani 1.00 d . . .
C(44) C 0.5594(3) 0.4534(3) -0.0693(1) 0.0163(8) Uani 1.00 d . . .
C(45) C 0.5784(3) 0.5410(3) -0.0974(1) 0.0210(9) Uani 1.00 d . . .
C(46) C 0.6505(3) 0.5258(3) -0.1404(1) 0.0256(10) Uani 1.00 d . . .
C(47) C 0.7009(3) 0.4227(3) -0.1550(1) 0.0246(9) Uani 1.00 d . . .
C(48) C 0.6824(3) 0.3331(3) -0.1268(1) 0.0190(9) Uani 1.00 d . . .
C(49) C 0.2175(3) 0.2593(3) -0.1102(1) 0.0149(8) Uani 1.00 d . . .
C(50) C 0.1338(3) 0.2973(3) -0.1548(1) 0.0217(9) Uani 1.00 d . . .
C(51) C 0.0627(3) 0.2385(3) -0.1648(1) 0.0240(9) Uani 1.00 d . . .
C(52) C 0.0746(3) 0.1437(3) -0.1308(1) 0.027(1) Uani 1.00 d . . .
C(53) C 0.1572(4) 0.1062(3) -0.0867(1) 0.030(1) Uani 1.00 d . . .
C(54) C 0.2291(3) 0.1636(3) -0.0759(1) 0.0222(9) Uani 1.00 d . . .
C(55) C 0.3474(3) 0.3978(3) -0.1559(1) 0.0147(8) Uani 1.00 d . . .
C(56) C 0.3251(3) 0.5106(3) -0.1676(1) 0.0175(8) Uani 1.00 d . . .
C(57) C 0.3657(3) 0.5518(3) -0.2127(1) 0.0219(9) Uani 1.00 d . . .
C(58) C 0.4280(3) 0.4807(3) -0.2466(1) 0.0247(9) Uani 1.00 d . . .
C(59) C 0.4500(3) 0.3683(3) -0.2350(1) 0.0262(10) Uani 1.00 d . . .
C(60) C 0.4091(3) 0.3269(3) -0.1897(1) 0.0194(9) Uani 1.00 d . . .
C(61) C 0.2028(3) 0.4469(3) -0.0651(1) 0.0151(8) Uani 1.00 d . . .
C(62) C 0.2391(3) 0.4543(3) -0.0160(1) 0.0156(8) Uani 1.00 d . . .
C(63) C 0.1543(3) 0.5388(3) 0.0083(1) 0.0175(8) Uani 1.00 d . . .
C(64) C 0.0350(3) 0.6147(3) -0.0156(1) 0.0184(9) Uani 1.00 d . . .
C(65) C -0.0040(3) 0.6082(3) -0.0645(1) 0.0179(8) Uani 1.00 d . . .
C(66) C 0.0796(3) 0.5245(3) -0.0893(1) 0.0160(8) Uani 1.00 d . . .
C(67) C -0.0936 0.4724 0.5557 0.0528 Uiso 0.50 d P . .
C(68) C -0.1610 0.4472 0.5071 0.1041 Uiso 1.00 d . . .
C(69) C -0.1262 0.4518 0.4677 0.1371 Uiso 0.50 d P . .
C(70) C 0.0045 0.4913 0.4553 0.0965 Uiso 1.00 d . . .
C(71) C 0.0542 0.5252 0.5019 0.0556 Uiso 0.50 d P . .
H(1) H -0.1986 0.3073 0.3810 0.0360 Uiso 1.00 calc . . .
H(2) H -0.1945 0.3175 0.3217 0.0360 Uiso 1.00 calc . . .
H(3) H -0.1266 0.2002 0.3578 0.0360 Uiso 1.00 calc . . .
H(4) H -0.0748 0.5007 0.2654 0.0363 Uiso 1.00 calc . . .
H(5) H -0.0007 0.3961 0.2407 0.0363 Uiso 1.00 calc . . .
H(6) H -0.1328 0.4140 0.2640 0.0363 Uiso 1.00 calc . . .
H(7) H 0.2948 0.3903 0.3293 0.0464 Uiso 1.00 calc . . .
H(8) H 0.2407 0.3797 0.2776 0.0464 Uiso 1.00 calc . . .
H(9) H 0.1663 0.4862 0.3009 0.0464 Uiso 1.00 calc . . .
H(10) H 0.3397 0.1755 0.4319 0.0465 Uiso 1.00 calc . . .
H(11) H 0.3446 0.2874 0.4057 0.0465 Uiso 1.00 calc . . .
H(12) H 0.2627 0.2851 0.4527 0.0465 Uiso 1.00 calc . . .
H(13) H 0.0648 0.2168 0.4766 0.0425 Uiso 1.00 calc . . .
H(14) H -0.0096 0.1649 0.4485 0.0425 Uiso 1.00 calc . . .
H(15) H 0.1423 0.1069 0.4561 0.0425 Uiso 1.00 calc . . .
H(16) H -0.0205 -0.0401 0.4463 0.0445 Uiso 1.00 calc . . .
H(17) H -0.0484 -0.0170 0.3869 0.0445 Uiso 1.00 calc . . .
H(18) H -0.0827 -0.1063 0.4218 0.0445 Uiso 1.00 calc . . .
H(19) H 0.2656 -0.2067 0.5217 0.0426 Uiso 1.00 calc . . .
H(20) H 0.3039 -0.1194 0.4874 0.0426 Uiso 1.00 calc . . .
H(21) H 0.1578 -0.0896 0.4961 0.0426 Uiso 1.00 calc . . .
H(22) H 0.4645 -0.3805 0.4870 0.0437 Uiso 1.00 calc . . .
H(23) H 0.5166 -0.4000 0.4336 0.0437 Uiso 1.00 calc . . .
H(24) H 0.5040 -0.2932 0.4533 0.0437 Uiso 1.00 calc . . .
H(25) H 0.3180 -0.4401 0.3512 0.0417 Uiso 1.00 calc . . .
H(26) H 0.3523 -0.3495 0.3175 0.0417 Uiso 1.00 calc . . .
H(27) H 0.4440 -0.4278 0.3656 0.0417 Uiso 1.00 calc . . .
H(28) H 0.0119 -0.1513 0.3133 0.0420 Uiso 1.00 calc . . .
H(29) H 0.0957 -0.2782 0.3133 0.0420 Uiso 1.00 calc . . .
H(30) H -0.0166 -0.2422 0.3496 0.0420 Uiso 1.00 calc . . .
H(31) H 0.7440 0.0669 0.2473 0.1077 Uiso 1.00 calc . . .
H(32) H 0.7075 -0.0205 0.2278 0.1077 Uiso 1.00 calc . . .
H(33) H 0.5980 0.0934 0.2355 0.1077 Uiso 1.00 calc . . .
H(34) H 0.6751 0.1805 0.3286 0.1160 Uiso 1.00 calc . . .
H(35) H 0.5293 0.2059 0.3173 0.1160 Uiso 1.00 calc . . .
H(36) H 0.5867 0.1820 0.3737 0.1160 Uiso 1.00 calc . . .
H(37) H 0.6979 -0.0545 0.4649 0.0858 Uiso 1.00 calc . . .
H(38) H 0.5925 0.0652 0.4412 0.0858 Uiso 1.00 calc . . .
H(39) H 0.5539 -0.0349 0.4538 0.0858 Uiso 1.00 calc . . .
H(40) H 0.6455 -0.2443 0.4296 0.0941 Uiso 1.00 calc . . .
H(41) H 0.7501 -0.3122 0.3957 0.0941 Uiso 1.00 calc . . .
H(42) H 0.7900 -0.2632 0.4383 0.0941 Uiso 1.00 calc . . .
H(43) H 0.7641 -0.2923 0.3113 0.1044 Uiso 1.00 calc . . .
H(44) H 0.6783 -0.2028 0.2644 0.1044 Uiso 1.00 calc . . .
H(45) H 0.8244 -0.2266 0.2736 0.1044 Uiso 1.00 calc . . .
H(46) H 0.5647 0.0421 -0.0741 0.0195 Uiso 1.00 calc . . .
H(47) H 0.7210 -0.1341 -0.0849 0.0233 Uiso 1.00 calc . . .
H(48) H 0.9430 -0.1739 -0.0800 0.0257 Uiso 1.00 calc . . .
H(49) H 1.0109 -0.0409 -0.0596 0.0279 Uiso 1.00 calc . . .
H(50) H 0.8558 0.1332 -0.0461 0.0242 Uiso 1.00 calc . . .
H(51) H 0.7447 0.2951 0.0137 0.0196 Uiso 1.00 calc . . .
H(52) H 0.8065 0.2559 0.1021 0.0226 Uiso 1.00 calc . . .
H(53) H 0.7152 0.1634 0.1599 0.0251 Uiso 1.00 calc . . .
H(54) H 0.5552 0.1125 0.1320 0.0275 Uiso 1.00 calc . . .
H(55) H 0.4907 0.1519 0.0440 0.0217 Uiso 1.00 calc . . .
H(56) H 0.5099 0.4643 -0.0400 0.0196 Uiso 1.00 calc . . .
H(57) H 0.5424 0.6126 -0.0877 0.0253 Uiso 1.00 calc . . .
H(58) H 0.6648 0.5866 -0.1597 0.0307 Uiso 1.00 calc . . .
H(59) H 0.7490 0.4129 -0.1847 0.0295 Uiso 1.00 calc . . .
H(60) H 0.7171 0.2621 -0.1371 0.0228 Uiso 1.00 calc . . .
H(61) H 0.1253 0.3632 -0.1783 0.0260 Uiso 1.00 calc . . .
H(62) H 0.0057 0.2640 -0.1953 0.0288 Uiso 1.00 calc . . .
H(63) H 0.0257 0.1038 -0.1378 0.0324 Uiso 1.00 calc . . .
H(64) H 0.1650 0.0404 -0.0633 0.0355 Uiso 1.00 calc . . .
H(65) H 0.2860 0.1373 -0.0453 0.0267 Uiso 1.00 calc . . .
H(66) H 0.2820 0.5593 -0.1445 0.0210 Uiso 1.00 calc . . .
H(67) H 0.3511 0.6287 -0.2205 0.0263 Uiso 1.00 calc . . .
H(68) H 0.4554 0.5092 -0.2777 0.0296 Uiso 1.00 calc . . .
H(69) H 0.4932 0.3196 -0.2580 0.0314 Uiso 1.00 calc . . .
H(70) H 0.4234 0.2500 -0.1820 0.0233 Uiso 1.00 calc . . .
H(71) H 0.3218 0.4017 0.0009 0.0187 Uiso 1.00 calc . . .
H(72) H 0.1796 0.5436 0.0417 0.0210 Uiso 1.00 calc . . .
H(73) H -0.0217 0.6723 0.0012 0.0221 Uiso 1.00 calc . . .
H(74) H -0.0873 0.6608 -0.0808 0.0214 Uiso 1.00 calc . . .
H(75) H 0.0532 0.5198 -0.1226 0.0193 Uiso 1.00 calc . . .

loop_
_atom_site_aniso_label
_atom_site_aniso_U_11
_atom_site_aniso_U_22
_atom_site_aniso_U_33
_atom_site_aniso_U_12
_atom_site_aniso_U_13
_atom_site_aniso_U_23
Ti(1) 0.0162(3) 0.0191(3) 0.0161(3) -0.0091(3) -0.0027(2) -0.0048(2)
Ti(2) 0.0120(3) 0.0189(3) 0.0123(3) -0.0080(3) -0.0005(2) -0.0012(2)
Ti(3) 0.0135(3) 0.0249(4) 0.0139(3) -0.0118(3) -0.0029(2) -0.0004(2)
P(1) 0.0199(5) 0.0194(5) 0.0174(4) -0.0115(4) -0.0046(3) 0.0006(4)
P(2) 0.0142(4) 0.0173(5) 0.0178(4) -0.0072(4) -0.0045(3) -0.0030(3)
P(3) 0.0131(4) 0.0180(5) 0.0145(4) -0.0079(4) -0.0006(3) -0.0037(3)
P(4) 0.0156(4) 0.0233(5) 0.0136(4) -0.0118(4) -0.0007(3) -0.0020(3)
P(5) 0.0114(4) 0.0122(4) 0.0130(4) -0.0051(3) 0.0000(3) -0.0028(3)
P(6) 0.0116(4) 0.0140(4) 0.0136(4) -0.0049(3) -0.0003(3) -0.0030(3)
O(1) 0.016(1) 0.023(1) 0.015(1) -0.011(1) 0.0010(9) -0.0054(9)
O(2) 0.014(1) 0.024(1) 0.015(1) -0.010(1) -0.0010(9) -0.0013(9)
O(3) 0.018(1) 0.027(1) 0.015(1) -0.013(1) -0.0023(9) -0.0027(10)
O(4) 0.018(1) 0.020(1) 0.018(1) -0.012(1) -0.0042(9) -0.0023(9)
O(5) 0.015(1) 0.021(1) 0.019(1) -0.009(1) -0.0026(9) -0.0058(10)
O(6) 0.015(1) 0.020(1) 0.016(1) -0.009(1) 0.0003(9) -0.0038(9)
O(7) 0.017(1) 0.025(1) 0.014(1) -0.012(1) -0.0035(9) -0.0001(9)
O(8) 0.030(1) 0.025(1) 0.025(1) -0.017(1) -0.008(1) 0.004(1)
O(9) 0.021(1) 0.022(1) 0.016(1) -0.014(1) -0.0061(9) 0.0010(10)
O(10) 0.016(1) 0.022(1) 0.031(1) -0.007(1) -0.004(1) -0.008(1)
O(11) 0.012(1) 0.019(1) 0.018(1) -0.0070(10) -0.0024(9) -0.0056(9)
O(12) 0.018(1) 0.023(1) 0.023(1) -0.012(1) 0.0016(10) -0.010(1)
O(13) 0.018(1) 0.026(1) 0.013(1) -0.014(1) 0.0000(9) -0.0035(10)
O(14) 0.017(1) 0.032(1) 0.022(1) -0.013(1) 0.0041(10) -0.008(1)
O(15) 0.021(1) 0.024(1) 0.016(1) -0.013(1) -0.0010(9) -0.0010(10)
N(1) 0.013(1) 0.016(1) 0.016(1) -0.006(1) -0.001(1) -0.003(1)
C(1) 0.019(2) 0.023(2) 0.025(2) -0.008(2) 0.001(1) -0.011(1)
C(2) 0.025(2) 0.017(2) 0.027(2) -0.006(2) 0.000(2) -0.010(1)
C(3) 0.028(2) 0.021(2) 0.032(2) -0.012(2) -0.001(2) -0.012(2)
C(4) 0.026(2) 0.029(2) 0.026(2) -0.008(2) -0.002(2) -0.017(2)
C(5) 0.029(2) 0.024(2) 0.020(2) -0.008(2) 0.001(1) -0.013(2)
C(6) 0.022(2) 0.038(2) 0.033(2) -0.013(2) 0.005(2) -0.014(2)
C(7) 0.028(2) 0.020(2) 0.032(2) -0.001(2) -0.006(2) -0.002(2)
C(8) 0.044(3) 0.027(2) 0.054(3) -0.022(2) 0.000(2) -0.012(2)
C(9) 0.041(2) 0.050(3) 0.033(2) -0.022(2) -0.007(2) -0.020(2)
C(10) 0.046(3) 0.035(2) 0.020(2) -0.012(2) 0.003(2) -0.009(2)
C(11) 0.016(2) 0.028(2) 0.020(2) -0.012(2) 0.006(1) 0.000(1)
C(12) 0.027(2) 0.025(2) 0.015(2) -0.018(2) 0.002(1) 0.000(1)
C(13) 0.021(2) 0.023(2) 0.021(2) -0.014(2) 0.000(1) 0.003(1)
C(14) 0.026(2) 0.019(2) 0.026(2) -0.015(2) 0.006(2) -0.002(1)
C(15) 0.023(2) 0.031(2) 0.018(2) -0.020(2) 0.002(1) -0.001(1)
C(16) 0.023(2) 0.047(3) 0.040(2) -0.015(2) 0.014(2) -0.004(2)
C(17) 0.050(3) 0.049(3) 0.017(2) -0.031(2) 0.004(2) -0.005(2)
C(18) 0.026(2) 0.030(2) 0.045(2) -0.013(2) -0.007(2) 0.014(2)
C(19) 0.044(2) 0.027(2) 0.042(2) -0.022(2) 0.011(2) -0.012(2)
C(20) 0.036(2) 0.061(3) 0.026(2) -0.040(2) 0.001(2) -0.003(2)
C(21) 0.025(2) 0.084(4) 0.022(2) -0.040(2) -0.005(2) 0.009(2)
C(22) 0.022(2) 0.040(3) 0.054(3) -0.021(2) -0.014(2) -0.003(2)
C(23) 0.015(2) 0.068(3) 0.026(2) -0.017(2) -0.002(2) -0.018(2)
C(24) 0.011(2) 0.041(2) 0.036(2) -0.012(2) -0.005(2) 0.009(2)
C(25) 0.012(2) 0.057(3) 0.044(2) -0.019(2) 0.003(2) -0.026(2)
C(26) 0.069(4) 0.184(7) 0.040(3) -0.099(5) -0.013(2) 0.039(3)
C(27) 0.048(3) 0.053(4) 0.196(7) -0.034(3) -0.041(4) -0.009(4)
C(28) 0.029(3) 0.144(6) 0.039(3) -0.024(3) -0.004(2) -0.044(3)
C(29) 0.025(3) 0.065(4) 0.119(5) -0.022(3) -0.030(3) 0.055(3)
C(30) 0.022(2) 0.131(5) 0.133(5) -0.025(3) 0.019(3) -0.106(5)
C(31) 0.013(2) 0.010(2) 0.014(1) -0.002(1) -0.001(1) 0.000(1)
C(32) 0.015(2) 0.017(2) 0.016(2) -0.007(1) -0.002(1) -0.002(1)
C(33) 0.028(2) 0.014(2) 0.016(2) -0.009(2) 0.000(1) -0.002(1)
C(34) 0.024(2) 0.016(2) 0.020(2) -0.005(1) 0.003(1) -0.003(1)
C(35) 0.015(2) 0.017(2) 0.034(2) -0.003(1) 0.003(1) -0.004(2)
C(36) 0.016(2) 0.015(2) 0.030(2) -0.008(1) -0.001(1) -0.003(1)
C(37) 0.011(2) 0.013(2) 0.013(1) -0.003(1) 0.000(1) -0.003(1)
C(38) 0.014(2) 0.016(2) 0.019(2) -0.007(1) 0.002(1) -0.004(1)
C(39) 0.016(2) 0.021(2) 0.021(2) -0.008(1) -0.002(1) -0.009(1)
C(40) 0.024(2) 0.022(2) 0.013(2) -0.007(2) -0.003(1) -0.003(1)
C(41) 0.027(2) 0.024(2) 0.019(2) -0.014(2) 0.002(1) 0.001(1)
C(42) 0.018(2) 0.021(2) 0.019(2) -0.012(1) -0.002(1) -0.003(1)
C(43) 0.011(2) 0.014(2) 0.016(1) -0.004(1) -0.001(1) -0.003(1)
C(44) 0.014(2) 0.018(2) 0.015(2) -0.006(1) -0.002(1) -0.002(1)
C(45) 0.021(2) 0.014(2) 0.027(2) -0.008(1) -0.007(1) -0.002(1)
C(46) 0.021(2) 0.027(2) 0.028(2) -0.016(2) -0.009(1) 0.009(2)
C(47) 0.017(2) 0.027(2) 0.025(2) -0.007(2) 0.005(1) 0.002(2)
C(48) 0.013(2) 0.018(2) 0.022(2) -0.004(1) 0.001(1) -0.003(1)
C(49) 0.010(1) 0.015(2) 0.021(2) -0.004(1) -0.001(1) -0.007(1)
C(50) 0.018(2) 0.024(2) 0.023(2) -0.009(2) -0.001(1) -0.002(1)
C(51) 0.019(2) 0.032(2) 0.023(2) -0.012(2) -0.004(1) -0.007(2)
C(52) 0.022(2) 0.029(2) 0.039(2) -0.017(2) 0.000(2) -0.014(2)
C(53) 0.032(2) 0.028(2) 0.034(2) -0.019(2) -0.003(2) 0.000(2)
C(54) 0.021(2) 0.027(2) 0.021(2) -0.013(2) -0.001(1) -0.004(1)
C(55) 0.010(1) 0.017(2) 0.014(1) -0.004(1) -0.002(1) -0.002(1)
C(56) 0.013(2) 0.017(2) 0.019(2) -0.004(1) -0.002(1) -0.005(1)
C(57) 0.020(2) 0.018(2) 0.025(2) -0.007(2) 0.000(1) 0.002(1)
C(58) 0.019(2) 0.028(2) 0.022(2) -0.009(2) -0.001(1) 0.002(2)
C(59) 0.023(2) 0.031(2) 0.025(2) -0.009(2) 0.006(2) -0.011(2)
C(60) 0.019(2) 0.019(2) 0.019(2) -0.006(1) 0.000(1) -0.005(1)
C(61) 0.015(2) 0.011(2) 0.019(2) -0.006(1) 0.004(1) -0.004(1)
C(62) 0.011(2) 0.016(2) 0.019(2) -0.007(1) -0.001(1) -0.002(1)
C(63) 0.021(2) 0.020(2) 0.016(2) -0.010(1) 0.006(1) -0.008(1)
C(64) 0.019(2) 0.017(2) 0.023(2) -0.009(1) 0.009(1) -0.008(1)
C(65) 0.016(2) 0.014(2) 0.022(2) -0.007(1) 0.001(1) 0.000(1)
C(66) 0.016(2) 0.016(2) 0.017(2) -0.008(1) 0.000(1) -0.003(1)

loop_
_atom_type_symbol
_atom_type_description
_atom_type_scat_dispersion_real
_atom_type_scat_dispersion_imag
_atom_type_scat_source
C C 0.003 0.002
;International Tables for Crystallography
(1992, Vol. C, Tables 4.2.6.8 and 6.1.1.1)
;
H H 0.000 0.000
;International Tables for Crystallography
(1992, Vol. C, Table 6.1.1.2)
;
N N 0.006 0.003
;International Tables for Crystallography
(1992, Vol. C, Tables 4.2.6.8 and 6.1.1.1)
;
O O 0.011 0.006
;International Tables for Crystallography
(1992, Vol. C, Tables 4.2.6.8 and 6.1.1.1)
;
P P 0.102 0.094
;International Tables for Crystallography
(1992, Vol. C, Tables 4.2.6.8 and 6.1.1.1)
;
Ti Ti 0.278 0.446
;International Tables for Crystallography
(1992, Vol. C, Tables 4.2.6.8 and 6.1.1.1)
;

loop_
_geom_angle_atom_site_label_1
_geom_angle_atom_site_label_2
_geom_angle_atom_site_label_3
_geom_angle
_geom_angle_site_symmetry_1
_geom_angle_site_symmetry_2
_geom_angle_site_symmetry_3
_geom_angle_publ_flag
O(1) Ti(1) O(3) 87.69(9) . . . yes
O(1) Ti(1) O(4) 138.86(9) . . . yes
O(1) Ti(1) O(5) 81.04(9) . . . yes
O(1) Ti(1) C(1) 97.0(1) . . . yes
O(1) Ti(1) C(2) 131.1(1) . . . yes
O(1) Ti(1) C(3) 139.6(1) . . . yes
O(1) Ti(1) C(4) 106.9(1) . . . yes
O(1) Ti(1) C(5) 83.6(1) . . . yes
O(3) Ti(1) O(4) 82.79(9) . . . yes
O(3) Ti(1) O(5) 138.68(9) . . . yes
O(3) Ti(1) C(1) 139.3(1) . . . yes
O(3) Ti(1) C(2) 128.3(1) . . . yes
O(3) Ti(1) C(3) 94.3(1) . . . yes
O(3) Ti(1) C(4) 82.3(1) . . . yes
O(3) Ti(1) C(5) 106.9(1) . . . yes
O(4) Ti(1) O(5) 80.24(8) . . . yes
O(4) Ti(1) C(1) 116.0(1) . . . yes
O(4) Ti(1) C(2) 83.9(1) . . . yes
O(4) Ti(1) C(3) 81.2(1) . . . yes
O(4) Ti(1) C(4) 111.3(1) . . . yes
O(4) Ti(1) C(5) 137.4(1) . . . yes
O(5) Ti(1) C(1) 81.72(10) . . . yes
O(5) Ti(1) C(2) 87.0(1) . . . yes
O(5) Ti(1) C(3) 119.6(1) . . . yes
O(5) Ti(1) C(4) 139.0(1) . . . yes
O(5) Ti(1) C(5) 111.1(1) . . . yes
C(1) Ti(1) C(2) 34.2(1) . . . yes
C(1) Ti(1) C(3) 57.1(1) . . . yes
C(1) Ti(1) C(4) 57.6(1) . . . yes
C(1) Ti(1) C(5) 34.8(1) . . . yes
C(2) Ti(1) C(3) 34.1(1) . . . yes
C(2) Ti(1) C(4) 57.0(1) . . . yes
C(2) Ti(1) C(5) 57.1(1) . . . yes
C(3) Ti(1) C(4) 34.3(1) . . . yes
C(3) Ti(1) C(5) 57.2(1) . . . yes
C(4) Ti(1) C(5) 34.7(1) . . . yes
O(1) Ti(2) O(2) 101.73(10) . . . yes
O(1) Ti(2) O(6) 103.23(9) . . . yes
O(1) Ti(2) C(11) 90.2(1) . . . yes
O(1) Ti(2) C(12) 96.4(1) . . . yes
O(1) Ti(2) C(13) 129.2(1) . . . yes
O(1) Ti(2) C(14) 147.6(1) . . . yes
O(1) Ti(2) C(15) 117.5(1) . . . yes
O(2) Ti(2) O(6) 100.75(9) . . . yes
O(2) Ti(2) C(11) 140.3(1) . . . yes
O(2) Ti(2) C(12) 105.3(1) . . . yes
O(2) Ti(2) C(13) 86.4(1) . . . yes
O(2) Ti(2) C(14) 103.4(1) . . . yes
O(2) Ti(2) C(15) 137.8(1) . . . yes
O(6) Ti(2) C(11) 113.2(1) . . . yes
O(6) Ti(2) C(12) 143.3(1) . . . yes
O(6) Ti(2) C(13) 124.6(1) . . . yes
O(6) Ti(2) C(14) 91.8(1) . . . yes
O(6) Ti(2) C(15) 85.53(10) . . . yes
C(11) Ti(2) C(12) 35.2(1) . . . yes
C(11) Ti(2) C(13) 57.9(1) . . . yes
C(11) Ti(2) C(14) 57.4(1) . . . yes
C(11) Ti(2) C(15) 34.5(1) . . . yes
C(12) Ti(2) C(13) 34.6(1) . . . yes
C(12) Ti(2) C(14) 57.4(1) . . . yes
C(12) Ti(2) C(15) 57.8(1) . . . yes
C(13) Ti(2) C(14) 34.4(1) . . . yes
C(13) Ti(2) C(15) 57.5(1) . . . yes
C(14) Ti(2) C(15) 34.4(1) . . . yes
O(2) Ti(3) O(3) 102.49(10) . . . yes
O(2) Ti(3) O(7) 100.41(9) . . . yes
O(2) Ti(3) C(21) 139.2(1) . . . yes
O(2) Ti(3) C(22) 139.0(1) . . . yes
O(2) Ti(3) C(23) 104.5(1) . . . yes
O(2) Ti(3) C(24) 86.8(1) . . . yes
O(2) Ti(3) C(25) 104.8(1) . . . yes
O(3) Ti(3) O(7) 101.57(10) . . . yes
O(3) Ti(3) C(21) 115.2(1) . . . yes
O(3) Ti(3) C(22) 89.8(1) . . . yes
O(3) Ti(3) C(23) 97.6(1) . . . yes
O(3) Ti(3) C(24) 131.4(1) . . . yes
O(3) Ti(3) C(25) 147.0(1) . . . yes
O(7) Ti(3) C(21) 87.3(1) . . . yes
O(7) Ti(3) C(22) 115.4(1) . . . yes
O(7) Ti(3) C(23) 144.3(1) . . . yes
O(7) Ti(3) C(24) 123.7(1) . . . yes
O(7) Ti(3) C(25) 91.3(1) . . . yes
C(21) Ti(3) C(22) 34.1(1) . . . yes
C(21) Ti(3) C(23) 57.2(1) . . . yes
C(21) Ti(3) C(24) 56.9(1) . . . yes
C(21) Ti(3) C(25) 34.5(1) . . . yes
C(22) Ti(3) C(23) 34.6(1) . . . yes
C(22) Ti(3) C(24) 57.4(1) . . . yes
C(22) Ti(3) C(25) 57.4(1) . . . yes
C(23) Ti(3) C(24) 35.0(1) . . . yes
C(23) Ti(3) C(25) 57.9(1) . . . yes
C(24) Ti(3) C(25) 34.4(1) . . . yes
O(4) P(1) O(8) 119.4(1) . . . yes
O(4) P(1) O(9) 108.1(1) . . . yes
O(4) P(1) O(15) 107.1(1) . . . yes
O(8) P(1) O(9) 110.6(1) . . . yes
O(8) P(1) O(15) 108.5(1) . . . yes
O(9) P(1) O(15) 101.7(1) . . . yes
O(5) P(2) O(9) 107.6(1) . . . yes
O(5) P(2) O(10) 119.2(1) . . . yes
O(5) P(2) O(11) 108.2(1) . . . yes
O(9) P(2) O(10) 110.7(1) . . . yes
O(9) P(2) O(11) 101.4(1) . . . yes
O(10) P(2) O(11) 108.4(1) . . . yes
O(6) P(3) O(11) 107.5(1) . . . yes
O(6) P(3) O(12) 118.5(1) . . . yes
O(6) P(3) O(13) 106.9(1) . . . yes
O(11) P(3) O(12) 109.8(1) . . . yes
O(11) P(3) O(13) 102.9(1) . . . yes
O(12) P(3) O(13) 110.2(1) . . . yes
O(7) P(4) O(13) 106.4(1) . . . yes
O(7) P(4) O(14) 118.8(1) . . . yes
O(7) P(4) O(15) 107.5(1) . . . yes
O(13) P(4) O(14) 110.7(1) . . . yes
O(13) P(4) O(15) 103.5(1) . . . yes
O(14) P(4) O(15) 108.9(1) . . . yes
N(1) P(5) C(31) 110.9(1) . . . yes
N(1) P(5) C(37) 109.5(1) . . . yes
N(1) P(5) C(43) 115.6(1) . . . yes
C(31) P(5) C(37) 103.2(1) . . . yes
C(31) P(5) C(43) 108.4(1) . . . yes
C(37) P(5) C(43) 108.5(1) . . . yes
N(1) P(6) C(49) 107.8(1) . . . yes
N(1) P(6) C(55) 115.0(1) . . . yes
N(1) P(6) C(61) 110.7(1) . . . yes
C(49) P(6) C(55) 107.6(1) . . . yes
C(49) P(6) C(61) 107.2(1) . . . yes
C(55) P(6) C(61) 108.2(1) . . . yes
Ti(1) O(1) Ti(2) 129.6(1) . . . yes
Ti(2) O(2) Ti(3) 121.6(1) . . . yes
Ti(1) O(3) Ti(3) 129.0(1) . . . yes
Ti(1) O(4) P(1) 146.0(1) . . . yes
Ti(1) O(5) P(2) 145.9(1) . . . yes
Ti(2) O(6) P(3) 172.2(1) . . . yes
Ti(3) O(7) P(4) 171.7(1) . . . yes
P(1) O(9) P(2) 131.7(1) . . . yes
P(2) O(11) P(3) 134.2(1) . . . yes
P(3) O(13) P(4) 141.9(1) . . . yes
P(1) O(15) P(4) 134.4(1) . . . yes
P(5) N(1) P(6) 134.7(2) . . . yes
Ti(1) C(1) C(2) 73.8(2) . . . yes
Ti(1) C(1) C(5) 71.6(2) . . . yes
Ti(1) C(1) C(6) 121.2(2) . . . yes
C(2) C(1) C(5) 107.5(3) . . . yes
C(2) C(1) C(6) 126.6(3) . . . yes
C(5) C(1) C(6) 125.9(3) . . . yes
Ti(1) C(2) C(1) 72.0(2) . . . yes
Ti(1) C(2) C(3) 73.2(2) . . . yes
Ti(1) C(2) C(7) 121.6(2) . . . yes
C(1) C(2) C(3) 108.6(3) . . . yes
C(1) C(2) C(7) 126.1(3) . . . yes
C(3) C(2) C(7) 125.3(3) . . . yes
Ti(1) C(3) C(2) 72.7(2) . . . yes
Ti(1) C(3) C(4) 71.3(2) . . . yes
Ti(1) C(3) C(8) 120.6(2) . . . yes
C(2) C(3) C(4) 107.7(3) . . . yes
C(2) C(3) C(8) 125.5(3) . . . yes
C(4) C(3) C(8) 126.7(3) . . . yes
Ti(1) C(4) C(3) 74.4(2) . . . yes
Ti(1) C(4) C(5) 72.1(2) . . . yes
Ti(1) C(4) C(9) 122.3(2) . . . yes
C(3) C(4) C(5) 108.0(3) . . . yes
C(3) C(4) C(9) 126.9(3) . . . yes
C(5) C(4) C(9) 125.0(3) . . . yes
Ti(1) C(5) C(1) 73.6(2) . . . yes
Ti(1) C(5) C(4) 73.2(2) . . . yes
Ti(1) C(5) C(10) 122.4(2) . . . yes
C(1) C(5) C(4) 108.2(3) . . . yes
C(1) C(5) C(10) 126.1(3) . . . yes
C(4) C(5) C(10) 125.5(3) . . . yes
Ti(2) C(11) C(12) 71.2(2) . . . yes
Ti(2) C(11) C(15) 73.7(2) . . . yes
Ti(2) C(11) C(16) 119.8(2) . . . yes
C(12) C(11) C(15) 107.4(3) . . . yes
C(12) C(11) C(16) 127.8(3) . . . yes
C(15) C(11) C(16) 124.8(3) . . . yes
Ti(2) C(12) C(11) 73.5(2) . . . yes
Ti(2) C(12) C(13) 74.7(2) . . . yes
Ti(2) C(12) C(17) 120.2(2) . . . yes
C(11) C(12) C(13) 108.8(3) . . . yes
C(11) C(12) C(17) 126.7(3) . . . yes
C(13) C(12) C(17) 124.5(3) . . . yes
Ti(2) C(13) C(12) 70.6(2) . . . yes
Ti(2) C(13) C(14) 73.8(2) . . . yes
Ti(2) C(13) C(18) 122.9(2) . . . yes
C(12) C(13) C(14) 107.6(3) . . . yes
C(12) C(13) C(18) 125.9(3) . . . yes
C(14) C(13) C(18) 126.5(3) . . . yes
Ti(2) C(14) C(13) 71.8(2) . . . yes
Ti(2) C(14) C(15) 72.0(2) . . . yes
Ti(2) C(14) C(19) 119.9(2) . . . yes
C(13) C(14) C(15) 108.0(3) . . . yes
C(13) C(14) C(19) 126.3(3) . . . yes
C(15) C(14) C(19) 125.7(3) . . . yes
Ti(2) C(15) C(11) 71.7(2) . . . yes
Ti(2) C(15) C(14) 73.6(2) . . . yes
Ti(2) C(15) C(20) 123.1(2) . . . yes
C(11) C(15) C(14) 108.2(3) . . . yes
C(11) C(15) C(20) 125.3(3) . . . yes
C(14) C(15) C(20) 126.4(3) . . . yes
Ti(3) C(21) C(22) 72.3(2) . . . yes
Ti(3) C(21) C(25) 72.9(2) . . . yes
Ti(3) C(21) C(26) 122.4(3) . . . yes
C(22) C(21) C(25) 108.9(3) . . . yes
C(22) C(21) C(26) 125.3(5) . . . yes
C(25) C(21) C(26) 125.7(5) . . . yes
Ti(3) C(22) C(21) 73.6(2) . . . yes
Ti(3) C(22) C(23) 70.7(2) . . . yes
Ti(3) C(22) C(27) 121.4(3) . . . yes
C(21) C(22) C(23) 107.9(4) . . . yes
C(21) C(22) C(27) 125.5(5) . . . yes
C(23) C(22) C(27) 126.6(5) . . . yes
Ti(3) C(23) C(22) 74.7(2) . . . yes
Ti(3) C(23) C(24) 74.1(2) . . . yes
Ti(3) C(23) C(28) 118.7(3) . . . yes
C(22) C(23) C(24) 108.2(3) . . . yes
C(22) C(23) C(28) 126.6(4) . . . yes
C(24) C(23) C(28) 125.2(4) . . . yes
Ti(3) C(24) C(23) 70.9(2) . . . yes
Ti(3) C(24) C(25) 73.9(2) . . . yes
Ti(3) C(24) C(29) 121.9(2) . . . yes
C(23) C(24) C(25) 108.3(3) . . . yes
C(23) C(24) C(29) 124.1(4) . . . yes
C(25) C(24) C(29) 127.6(4) . . . yes
Ti(3) C(25) C(21) 72.6(2) . . . yes
Ti(3) C(25) C(24) 71.7(2) . . . yes
Ti(3) C(25) C(30) 119.8(2) . . . yes
C(21) C(25) C(24) 106.6(3) . . . yes
C(21) C(25) C(30) 125.4(4) . . . yes
C(24) C(25) C(30) 127.9(5) . . . yes
P(5) C(31) C(32) 120.2(2) . . . yes
P(5) C(31) C(36) 119.6(2) . . . yes
C(32) C(31) C(36) 120.1(3) . . . yes
C(31) C(32) C(33) 119.7(3) . . . yes
C(32) C(33) C(34) 120.3(3) . . . yes
C(33) C(34) C(35) 120.0(3) . . . yes
C(34) C(35) C(36) 120.0(3) . . . yes
C(31) C(36) C(35) 119.9(3) . . . yes
P(5) C(37) C(38) 121.7(2) . . . yes
P(5) C(37) C(42) 118.5(2) . . . yes
C(38) C(37) C(42) 119.1(3) . . . yes
C(37) C(38) C(39) 120.0(3) . . . yes
C(38) C(39) C(40) 120.1(3) . . . yes
C(39) C(40) C(41) 121.2(3) . . . yes
C(40) C(41) C(42) 119.3(3) . . . yes
C(37) C(42) C(41) 120.3(3) . . . yes
P(5) C(43) C(44) 118.6(2) . . . yes
P(5) C(43) C(48) 121.5(2) . . . yes
C(44) C(43) C(48) 119.7(3) . . . yes
C(43) C(44) C(45) 120.2(3) . . . yes
C(44) C(45) C(46) 120.2(3) . . . yes
C(45) C(46) C(47) 119.9(3) . . . yes
C(46) C(47) C(48) 120.6(3) . . . yes
C(43) C(48) C(47) 119.5(3) . . . yes
P(6) C(49) C(50) 120.7(3) . . . yes
P(6) C(49) C(54) 119.4(2) . . . yes
C(50) C(49) C(54) 119.9(3) . . . yes
C(49) C(50) C(51) 119.7(3) . . . yes
C(50) C(51) C(52) 120.2(3) . . . yes
C(51) C(52) C(53) 120.2(3) . . . yes
C(52) C(53) C(54) 120.6(3) . . . yes
C(49) C(54) C(53) 119.5(3) . . . yes
P(6) C(55) C(56) 122.5(2) . . . yes
P(6) C(55) C(60) 117.3(2) . . . yes
C(56) C(55) C(60) 120.1(3) . . . yes
C(55) C(56) C(57) 120.0(3) . . . yes
C(56) C(57) C(58) 120.1(3) . . . yes
C(57) C(58) C(59) 119.9(3) . . . yes
C(58) C(59) C(60) 120.1(3) . . . yes
C(55) C(60) C(59) 119.9(3) . . . yes
P(6) C(61) C(62) 120.2(2) . . . yes
P(6) C(61) C(66) 120.5(2) . . . yes
C(62) C(61) C(66) 119.2(3) . . . yes
C(61) C(62) C(63) 120.0(3) . . . yes
C(62) C(63) C(64) 120.5(3) . . . yes
C(63) C(64) C(65) 120.4(3) . . . yes
C(64) C(65) C(66) 119.8(3) . . . yes
C(61) C(66) C(65) 119.9(3) . . . yes
C(68) C(67) C(70) 116.108(2) . . 2_566 yes
C(68) C(67) C(71) 51.609(3) . . 2_566 yes
C(70) C(67) C(71) 64.8133(7) 2_566 . 2_566 yes
C(67) C(68) C(69) 122.826(3) . . . yes
C(67) C(68) C(71) 61.966(2) . . 2_566 yes
C(69) C(68) C(71) 60.861(1) . . 2_566 yes
C(68) C(69) C(70) 119.536(1) . . . yes
C(68) C(69) C(71) 70.816(3) . . 2_566 yes
C(70) C(69) C(71) 48.767(2) . . 2_566 yes
C(67) C(70) C(69) 175.5939(2) 2_566 . . yes
C(67) C(70) C(71) 66.546(2) 2_566 . . yes
C(67) C(70) C(71) 134.409(1) 2_566 . 2_566 yes
C(69) C(70) C(71) 114.539(2) . . . yes
C(69) C(70) C(71) 46.967(1) . . 2_566 yes
C(71) C(70) C(71) 67.868(3) . . 2_566 yes
C(67) C(71) C(68) 66.4252(8) 2_566 . 2_566 yes
C(67) C(71) C(69) 114.746(3) 2_566 . 2_566 yes
C(67) C(71) C(70) 48.641(3) 2_566 . . yes
C(67) C(71) C(70) 160.7620(5) 2_566 . 2_566 yes
C(67) C(71) C(71) 98.150(2) 2_566 . 2_566 yes
C(68) C(71) C(69) 48.323(2) 2_566 . 2_566 yes
C(68) C(71) C(70) 114.765(2) 2_566 . . yes
C(68) C(71) C(70) 132.533(1) 2_566 . 2_566 yes
C(68) C(71) C(71) 163.055(1) 2_566 . 2_566 yes
C(69) C(71) C(70) 162.3504(5) 2_566 . . yes
C(69) C(71) C(70) 84.267(4) 2_566 . 2_566 yes
C(69) C(71) C(71) 146.249(1) 2_566 . 2_566 yes
C(70) C(71) C(70) 112.132(3) . . 2_566 yes
C(70) C(71) C(71) 49.5124(8) . . 2_566 yes
C(70) C(71) C(71) 62.619(2) 2_566 . 2_566 yes

loop_
_geom_bond_atom_site_label_1
_geom_bond_atom_site_label_2
_geom_bond_distance
_geom_bond_site_symmetry_1
_geom_bond_site_symmetry_2
_geom_bond_publ_flag
Ti(1) O(1) 1.921(2) . . yes
Ti(1) O(3) 1.906(2) . . yes
Ti(1) O(4) 2.011(2) . . yes
Ti(1) O(5) 2.023(2) . . yes
Ti(1) C(1) 2.384(3) . . yes
Ti(1) C(2) 2.407(3) . . yes
Ti(1) C(3) 2.413(3) . . yes
Ti(1) C(4) 2.373(3) . . yes
Ti(1) C(5) 2.358(3) . . yes
Ti(2) O(1) 1.774(2) . . yes
Ti(2) O(2) 1.833(2) . . yes
Ti(2) O(6) 1.927(2) . . yes
Ti(2) C(11) 2.366(3) . . yes
Ti(2) C(12) 2.336(3) . . yes
Ti(2) C(13) 2.389(3) . . yes
Ti(2) C(14) 2.414(3) . . yes
Ti(2) C(15) 2.392(3) . . yes
Ti(3) O(2) 1.834(2) . . yes
Ti(3) O(3) 1.780(2) . . yes
Ti(3) O(7) 1.916(2) . . yes
Ti(3) C(21) 2.379(4) . . yes
Ti(3) C(22) 2.362(4) . . yes
Ti(3) C(23) 2.312(3) . . yes
Ti(3) C(24) 2.353(4) . . yes
Ti(3) C(25) 2.382(4) . . yes
P(1) O(4) 1.499(2) . . yes
P(1) O(8) 1.456(2) . . yes
P(1) O(9) 1.604(2) . . yes
P(1) O(15) 1.609(2) . . yes
P(2) O(5) 1.507(2) . . yes
P(2) O(9) 1.602(2) . . yes
P(2) O(10) 1.456(2) . . yes
P(2) O(11) 1.612(2) . . yes
P(3) O(6) 1.510(2) . . yes
P(3) O(11) 1.592(2) . . yes
P(3) O(12) 1.457(2) . . yes
P(3) O(13) 1.594(2) . . yes
P(4) O(7) 1.509(2) . . yes
P(4) O(13) 1.597(2) . . yes
P(4) O(14) 1.459(2) . . yes
P(4) O(15) 1.588(2) . . yes
P(5) N(1) 1.585(3) . . yes
P(5) C(31) 1.795(3) . . yes
P(5) C(37) 1.794(3) . . yes
P(5) C(43) 1.796(3) . . yes
P(6) N(1) 1.587(3) . . yes
P(6) C(49) 1.804(3) . . yes
P(6) C(55) 1.804(3) . . yes
P(6) C(61) 1.796(3) . . yes
C(1) C(2) 1.408(5) . . yes
C(1) C(5) 1.418(5) . . yes
C(1) C(6) 1.499(5) . . yes
C(2) C(3) 1.414(5) . . yes
C(2) C(7) 1.509(5) . . yes
C(3) C(4) 1.411(5) . . yes
C(3) C(8) 1.501(5) . . yes
C(4) C(5) 1.411(5) . . yes
C(4) C(9) 1.497(5) . . yes
C(5) C(10) 1.500(5) . . yes
C(11) C(12) 1.423(4) . . yes
C(11) C(15) 1.413(5) . . yes
C(11) C(16) 1.490(5) . . yes
C(12) C(13) 1.408(5) . . yes
C(12) C(17) 1.499(5) . . yes
C(13) C(14) 1.420(4) . . yes
C(13) C(18) 1.483(5) . . yes
C(14) C(15) 1.421(5) . . yes
C(14) C(19) 1.507(5) . . yes
C(15) C(20) 1.494(5) . . yes
C(21) C(22) 1.388(6) . . yes
C(21) C(25) 1.412(6) . . yes
C(21) C(26) 1.513(5) . . yes
C(22) C(23) 1.391(6) . . yes
C(22) C(27) 1.498(7) . . yes
C(23) C(24) 1.403(6) . . yes
C(23) C(28) 1.519(5) . . yes
C(24) C(25) 1.401(5) . . yes
C(24) C(29) 1.495(6) . . yes
C(25) C(30) 1.504(6) . . yes
C(31) C(32) 1.391(4) . . yes
C(31) C(36) 1.391(4) . . yes
C(32) C(33) 1.386(4) . . yes
C(33) C(34) 1.381(5) . . yes
C(34) C(35) 1.392(5) . . yes
C(35) C(36) 1.383(4) . . yes
C(37) C(38) 1.398(4) . . yes
C(37) C(42) 1.399(4) . . yes
C(38) C(39) 1.393(4) . . yes
C(39) C(40) 1.362(5) . . yes
C(40) C(41) 1.391(5) . . yes
C(41) C(42) 1.387(4) . . yes
C(43) C(44) 1.399(4) . . yes
C(43) C(48) 1.386(4) . . yes
C(44) C(45) 1.364(4) . . yes
C(45) C(46) 1.390(5) . . yes
C(46) C(47) 1.374(5) . . yes
C(47) C(48) 1.385(5) . . yes
C(49) C(50) 1.389(4) . . yes
C(49) C(54) 1.383(4) . . yes
C(50) C(51) 1.388(4) . . yes
C(51) C(52) 1.368(5) . . yes
C(52) C(53) 1.373(5) . . yes
C(53) C(54) 1.385(5) . . yes
C(55) C(56) 1.390(4) . . yes
C(55) C(60) 1.386(4) . . yes
C(56) C(57) 1.382(4) . . yes
C(57) C(58) 1.391(5) . . yes
C(58) C(59) 1.386(5) . . yes
C(59) C(60) 1.387(4) . . yes
C(61) C(62) 1.395(4) . . yes
C(61) C(66) 1.404(4) . . yes
C(62) C(63) 1.394(4) . . yes
C(63) C(64) 1.365(5) . . yes
C(64) C(65) 1.394(4) . . yes
C(65) C(66) 1.392(4) . . yes
C(67) C(68) 1.647 . . yes
C(67) C(70) 1.2978(1) . 2_566 yes
C(67) C(71) 1.586 . 2_566 yes
C(68) C(69) 1.114 . . yes
C(68) C(71) 1.4085(1) . 2_566 yes
C(69) C(70) 1.7731(1) . . yes
C(69) C(71) 1.303 . 2_566 yes
C(70) C(71) 1.565 . . yes
C(70) C(71) 1.340 . 2_566 yes
C(71) C(71) 1.6322(1) . 2_566 yes

loop_
_geom_contact_atom_site_label_1
_geom_contact_atom_site_label_2
_geom_contact_distance
_geom_contact_site_symmetry_1
_geom_contact_site_symmetry_2
_geom_contact_publ_flag
P(4) C(33) 3.596(3) . 2_655 ?
O(8) C(65) 3.191(4) . 2_565 ?
O(8) C(46) 3.201(4) . 2_665 ?
O(8) C(66) 3.279(4) . 2_565 ?
O(9) C(34) 3.485(4) . 2_655 ?
O(10) C(40) 3.204(4) . 1_455 ?
O(10) C(57) 3.216(4) . 2_565 ?
O(10) C(39) 3.422(4) . 1_455 ?
O(10) C(56) 3.501(4) . 2_565 ?
O(10) C(26) 3.594(5) . 1_455 ?
O(12) C(48) 3.317(4) . 2_655 ?
O(12) C(51) 3.493(4) . 2_555 ?
O(12) C(52) 3.516(4) . 2_555 ?
O(12) C(47) 3.562(4) . 2_655 ?
O(13) C(33) 3.385(4) . 2_655 ?
O(13) C(32) 3.509(4) . 2_655 ?
O(14) C(32) 3.172(4) . 2_655 ?
O(14) C(60) 3.241(4) . 2_655 ?
O(14) C(33) 3.493(4) . 2_655 ?
O(14) C(41) 3.508(4) . . ?
O(15) C(33) 3.191(4) . 2_655 ?
C(4) C(70) 3.465(3) . . ?
C(5) C(69) 3.527(3) . . ?
C(9) C(67) 3.524(4) . 2_566 ?
C(10) C(69) 3.501(4) . . ?
C(16) C(23) 3.583(5) . 1_455 ?
C(20) C(25) 3.510(5) . 1_455 ?
C(20) C(30) 3.591(6) . 1_455 ?
C(26) C(40) 3.517(6) . . ?
C(29) C(70) 3.556(5) . 1_645 ?
C(34) C(65) 3.461(5) . 1_645 ?
C(34) C(64) 3.465(5) . 1_645 ?
C(41) C(53) 3.528(5) . 2_655 ?
C(45) C(63) 3.496(4) . 2_665 ?
C(63) C(65) 3.264(4) . 2_565 ?
C(63) C(64) 3.505(4) . 2_565 ?
C(64) C(64) 3.430(6) . 2_565 ?
C(64) C(65) 3.473(4) . 2_565 ?

loop_
_geom_torsion_atom_site_label_1
_geom_torsion_atom_site_label_2
_geom_torsion_atom_site_label_3
_geom_torsion_atom_site_label_4
_geom_torsion
_geom_torsion_site_symmetry_1
_geom_torsion_site_symmetry_2
_geom_torsion_site_symmetry_3
_geom_torsion_site_symmetry_4
_geom_torsion_publ_flag
Ti(1) O(1) Ti(2) O(2) 59.6(2) . . . . yes
Ti(1) O(1) Ti(2) O(6) -44.6(2) . . . . yes
Ti(1) O(1) Ti(2) C(11) -158.5(2) . . . . yes
Ti(1) O(1) Ti(2) C(12) 166.7(1) . . . . yes
Ti(1) O(1) Ti(2) C(13) 154.5(1) . . . . yes
Ti(1) O(1) Ti(2) C(14) -160.1(2) . . . . yes
Ti(1) O(1) Ti(2) C(15) -136.4(1) . . . . yes
Ti(1) O(3) Ti(3) O(2) -59.2(2) . . . . yes
Ti(1) O(3) Ti(3) O(7) 44.4(2) . . . . yes
Ti(1) O(3) Ti(3) C(21) 136.8(2) . . . . yes
Ti(1) O(3) Ti(3) C(22) 160.2(2) . . . . yes
Ti(1) O(3) Ti(3) C(23) -166.0(2) . . . . yes
Ti(1) O(3) Ti(3) C(24) -156.1(1) . . . . yes
Ti(1) O(3) Ti(3) C(25) 155.3(2) . . . . yes
Ti(1) O(4) P(1) O(8) 134.6(2) . . . . yes
Ti(1) O(4) P(1) O(9) 7.1(3) . . . . yes
Ti(1) O(4) P(1) O(15) -101.7(3) . . . . yes
Ti(1) O(5) P(2) O(9) -6.3(3) . . . . yes
Ti(1) O(5) P(2) O(10) -133.3(2) . . . . yes
Ti(1) O(5) P(2) O(11) 102.5(2) . . . . yes
Ti(1) C(1) C(2) C(3) -64.5(2) . . . . yes
Ti(1) C(1) C(2) C(7) 116.4(3) . . . . yes
Ti(1) C(1) C(5) C(4) 65.6(2) . . . . yes
Ti(1) C(1) C(5) C(10) -118.4(3) . . . . yes
Ti(1) C(2) C(1) C(5) 64.2(2) . . . . yes
Ti(1) C(2) C(1) C(6) -117.1(3) . . . . yes
Ti(1) C(2) C(3) C(4) -63.1(2) . . . . yes
Ti(1) C(2) C(3) C(8) 115.6(3) . . . . yes
Ti(1) C(3) C(2) C(1) 63.8(2) . . . . yes
Ti(1) C(3) C(2) C(7) -117.2(3) . . . . yes
Ti(1) C(3) C(4) C(5) -64.7(2) . . . . yes
Ti(1) C(3) C(4) C(9) 118.9(4) . . . . yes
Ti(1) C(4) C(3) C(2) 64.1(2) . . . . yes
Ti(1) C(4) C(3) C(8) -114.7(4) . . . . yes
Ti(1) C(4) C(5) C(1) -65.8(2) . . . . yes
Ti(1) C(4) C(5) C(10) 118.1(3) . . . . yes
Ti(1) C(5) C(1) C(2) -65.6(2) . . . . yes
Ti(1) C(5) C(1) C(6) 115.6(3) . . . . yes
Ti(1) C(5) C(4) C(3) 66.3(2) . . . . yes
Ti(1) C(5) C(4) C(9) -117.3(3) . . . . yes
Ti(2) O(1) Ti(1) O(3) -59.9(2) . . . . yes
Ti(2) O(1) Ti(1) O(4) 16.4(2) . . . . yes
Ti(2) O(1) Ti(1) O(5) 80.2(1) . . . . yes
Ti(2) O(1) Ti(1) C(1) 160.7(1) . . . . yes
Ti(2) O(1) Ti(1) C(2) 158.2(1) . . . . yes
Ti(2) O(1) Ti(1) C(3) -153.9(2) . . . . yes
Ti(2) O(1) Ti(1) C(4) -141.1(2) . . . . yes
Ti(2) O(1) Ti(1) C(5) -167.1(2) . . . . yes
Ti(2) O(2) Ti(3) O(3) 45.0(1) . . . . yes
Ti(2) O(2) Ti(3) O(7) -59.5(1) . . . . yes
Ti(2) O(2) Ti(3) C(21) -157.4(2) . . . . yes
Ti(2) O(2) Ti(3) C(22) 149.4(2) . . . . yes
Ti(2) O(2) Ti(3) C(23) 146.3(1) . . . . yes
Ti(2) O(2) Ti(3) C(24) 176.8(2) . . . . yes
Ti(2) O(2) Ti(3) C(25) -153.6(1) . . . . yes
Ti(2) O(6) P(3) O(11) 28(1) . . . . yes
Ti(2) O(6) P(3) O(12) -96(1) . . . . yes
Ti(2) O(6) P(3) O(13) 138(1) . . . . yes
Ti(2) C(11) C(12) C(13) -67.0(2) . . . . yes
Ti(2) C(11) C(12) C(17) 115.7(3) . . . . yes
Ti(2) C(11) C(15) C(14) 65.1(2) . . . . yes
Ti(2) C(11) C(15) C(20) -118.1(3) . . . . yes
Ti(2) C(12) C(11) C(15) 65.4(2) . . . . yes
Ti(2) C(12) C(11) C(16) -113.7(3) . . . . yes
Ti(2) C(12) C(13) C(14) -65.0(2) . . . . yes
Ti(2) C(12) C(13) C(18) 117.1(3) . . . . yes
Ti(2) C(13) C(12) C(11) 66.2(2) . . . . yes
Ti(2) C(13) C(12) C(17) -116.4(3) . . . . yes
Ti(2) C(13) C(14) C(15) -63.3(2) . . . . yes
Ti(2) C(13) C(14) C(19) 114.2(3) . . . . yes
Ti(2) C(14) C(13) C(12) 63.0(2) . . . . yes
Ti(2) C(14) C(13) C(18) -119.2(3) . . . . yes
Ti(2) C(14) C(15) C(11) -63.9(2) . . . . yes
Ti(2) C(14) C(15) C(20) 119.4(3) . . . . yes
Ti(2) C(15) C(11) C(12) -63.7(2) . . . . yes
Ti(2) C(15) C(11) C(16) 115.4(3) . . . . yes
Ti(2) C(15) C(14) C(13) 63.2(2) . . . . yes
Ti(2) C(15) C(14) C(19) -114.3(3) . . . . yes
Ti(3) O(2) Ti(2) O(1) -44.9(1) . . . . yes
Ti(3) O(2) Ti(2) O(6) 61.2(1) . . . . yes
Ti(3) O(2) Ti(2) C(11) -149.8(2) . . . . yes
Ti(3) O(2) Ti(2) C(12) -144.9(1) . . . . yes
Ti(3) O(2) Ti(2) C(13) -174.2(1) . . . . yes
Ti(3) O(2) Ti(2) C(14) 155.7(1) . . . . yes
Ti(3) O(2) Ti(2) C(15) 156.5(1) . . . . yes
Ti(3) O(3) Ti(1) O(1) 59.1(2) . . . . yes
Ti(3) O(3) Ti(1) O(4) -80.8(1) . . . . yes
Ti(3) O(3) Ti(1) O(5) -14.6(2) . . . . yes
Ti(3) O(3) Ti(1) C(1) 157.1(2) . . . . yes
Ti(3) O(3) Ti(1) C(2) -157.2(1) . . . . yes
Ti(3) O(3) Ti(1) C(3) -161.3(2) . . . . yes
Ti(3) O(3) Ti(1) C(4) 166.5(2) . . . . yes
Ti(3) O(3) Ti(1) C(5) 141.7(2) . . . . yes
Ti(3) O(7) P(4) O(13) -159(1) . . . . yes
Ti(3) O(7) P(4) O(14) 75(1) . . . . yes
Ti(3) O(7) P(4) O(15) -48(1) . . . . yes
Ti(3) C(21) C(22) C(23) 62.9(3) . . . . yes
Ti(3) C(21) C(22) C(27) -117.2(4) . . . . yes
Ti(3) C(21) C(25) C(24) -64.1(2) . . . . yes
Ti(3) C(21) C(25) C(30) 114.6(4) . . . . yes
Ti(3) C(22) C(21) C(25) -64.1(2) . . . . yes
Ti(3) C(22) C(21) C(26) 117.6(4) . . . . yes
Ti(3) C(22) C(23) C(24) 67.1(2) . . . . yes
Ti(3) C(22) C(23) C(28) -114.6(4) . . . . yes
Ti(3) C(23) C(22) C(21) -64.8(3) . . . . yes
Ti(3) C(23) C(22) C(27) 115.3(4) . . . . yes
Ti(3) C(23) C(24) C(25) 64.9(2) . . . . yes
Ti(3) C(23) C(24) C(29) -116.1(3) . . . . yes
Ti(3) C(24) C(23) C(22) -67.5(2) . . . . yes
Ti(3) C(24) C(23) C(28) 114.2(4) . . . . yes
Ti(3) C(24) C(25) C(21) 64.7(2) . . . . yes
Ti(3) C(24) C(25) C(30) -113.9(4) . . . . yes
Ti(3) C(25) C(21) C(22) 63.8(3) . . . . yes
Ti(3) C(25) C(21) C(26) -118.0(4) . . . . yes
Ti(3) C(25) C(24) C(23) -63.0(2) . . . . yes
Ti(3) C(25) C(24) C(29) 118.1(4) . . . . yes
P(1) O(4) Ti(1) O(1) 57.8(3) . . . . yes
P(1) O(4) Ti(1) O(3) 135.9(3) . . . . yes
P(1) O(4) Ti(1) O(5) -6.3(3) . . . . yes
P(1) O(4) Ti(1) C(1) -82.0(3) . . . . yes
P(1) O(4) Ti(1) C(2) -94.2(3) . . . . yes
P(1) O(4) Ti(1) C(3) -128.6(3) . . . . yes
P(1) O(4) Ti(1) C(4) -145.3(3) . . . . yes
P(1) O(4) Ti(1) C(5) -117.0(3) . . . . yes
P(1) O(9) P(2) O(5) 4.9(2) . . . . yes
P(1) O(9) P(2) O(10) 136.7(2) . . . . yes
P(1) O(9) P(2) O(11) -108.5(2) . . . . yes
P(1) O(15) P(4) O(7) -50.0(2) . . . . yes
P(1) O(15) P(4) O(13) 62.3(2) . . . . yes
P(1) O(15) P(4) O(14) -179.9(2) . . . . yes
P(2) O(5) Ti(1) O(1) -137.4(3) . . . . yes
P(2) O(5) Ti(1) O(3) -61.4(3) . . . . yes
P(2) O(5) Ti(1) O(4) 5.8(2) . . . . yes
P(2) O(5) Ti(1) C(1) 124.1(3) . . . . yes
P(2) O(5) Ti(1) C(2) 90.1(3) . . . . yes
P(2) O(5) Ti(1) C(3) 79.7(3) . . . . yes
P(2) O(5) Ti(1) C(4) 117.0(3) . . . . yes
P(2) O(5) Ti(1) C(5) 143.0(2) . . . . yes
P(2) O(9) P(1) O(4) -5.2(2) . . . . yes
P(2) O(9) P(1) O(8) -137.6(2) . . . . yes
P(2) O(9) P(1) O(15) 107.4(2) . . . . yes
P(2) O(11) P(3) O(6) 50.0(2) . . . . yes
P(2) O(11) P(3) O(12) -179.9(2) . . . . yes
P(2) O(11) P(3) O(13) -62.6(2) . . . . yes
P(3) O(6) Ti(2) O(1) -56(1) . . . . yes
P(3) O(6) Ti(2) O(2) -161(1) . . . . yes
P(3) O(6) Ti(2) C(11) 39(1) . . . . yes
P(3) O(6) Ti(2) C(12) 64(1) . . . . yes
P(3) O(6) Ti(2) C(13) 105(1) . . . . yes
P(3) O(6) Ti(2) C(14) 94(1) . . . . yes
P(3) O(6) Ti(2) C(15) 61(1) . . . . yes
P(3) O(11) P(2) O(5) -44.6(2) . . . . yes
P(3) O(11) P(2) O(9) 68.4(2) . . . . yes
P(3) O(11) P(2) O(10) -175.1(2) . . . . yes
P(3) O(13) P(4) O(7) 10.8(3) . . . . yes
P(3) O(13) P(4) O(14) 141.2(2) . . . . yes
P(3) O(13) P(4) O(15) -102.2(3) . . . . yes
P(4) O(7) Ti(3) O(2) 179(1) . . . . yes
P(4) O(7) Ti(3) O(3) 74(1) . . . . yes
P(4) O(7) Ti(3) C(21) -40(1) . . . . yes
P(4) O(7) Ti(3) C(22) -20(1) . . . . yes
P(4) O(7) Ti(3) C(23) -46(1) . . . . yes
P(4) O(7) Ti(3) C(24) -86(1) . . . . yes
P(4) O(7) Ti(3) C(25) -74(1) . . . . yes
P(4) O(13) P(3) O(6) -11.4(3) . . . . yes
P(4) O(13) P(3) O(11) 101.6(3) . . . . yes
P(4) O(13) P(3) O(12) -141.4(2) . . . . yes
P(4) O(15) P(1) O(4) 46.6(2) . . . . yes
P(4) O(15) P(1) O(8) 176.7(2) . . . . yes
P(4) O(15) P(1) O(9) -66.7(2) . . . . yes
P(5) N(1) P(6) C(49) 149.0(2) . . . . yes
P(5) N(1) P(6) C(55) 29.0(3) . . . . yes
P(5) N(1) P(6) C(61) -94.0(2) . . . . yes
P(5) C(31) C(32) C(33) -177.0(2) . . . . yes
P(5) C(31) C(36) C(35) 178.1(2) . . . . yes
P(5) C(37) C(38) C(39) -170.6(2) . . . . yes
P(5) C(37) C(42) C(41) 170.7(3) . . . . yes
P(5) C(43) C(44) C(45) -176.4(2) . . . . yes
P(5) C(43) C(48) C(47) 176.2(2) . . . . yes
P(6) N(1) P(5) C(31) -119.1(2) . . . . yes
P(6) N(1) P(5) C(37) 127.8(2) . . . . yes
P(6) N(1) P(5) C(43) 4.8(3) . . . . yes
P(6) C(49) C(50) C(51) -179.0(3) . . . . yes
P(6) C(49) C(54) C(53) 178.9(3) . . . . yes
P(6) C(55) C(56) C(57) 175.0(2) . . . . yes
P(6) C(55) C(60) C(59) -175.1(3) . . . . yes
P(6) C(61) C(62) C(63) -177.8(2) . . . . yes
P(6) C(61) C(66) C(65) 177.7(2) . . . . yes
O(1) Ti(1) C(1) C(2) -176.7(2) . . . . yes
O(1) Ti(1) C(1) C(5) 68.1(2) . . . . yes
O(1) Ti(1) C(1) C(6) -53.3(3) . . . . yes
O(1) Ti(1) C(2) C(1) 4.4(2) . . . . yes
O(1) Ti(1) C(2) C(3) 121.0(2) . . . . yes
O(1) Ti(1) C(2) C(7) -117.5(3) . . . . yes
O(1) Ti(1) C(3) C(2) -94.2(2) . . . . yes
O(1) Ti(1) C(3) C(4) 22.0(3) . . . . yes
O(1) Ti(1) C(3) C(8) 144.2(3) . . . . yes
O(1) Ti(1) C(4) C(3) -165.3(2) . . . . yes
O(1) Ti(1) C(4) C(5) -50.0(2) . . . . yes
O(1) Ti(1) C(4) C(9) 70.6(3) . . . . yes
O(1) Ti(1) C(5) C(1) -112.0(2) . . . . yes
O(1) Ti(1) C(5) C(4) 132.5(2) . . . . yes
O(1) Ti(1) C(5) C(10) 10.7(3) . . . . yes
O(1) Ti(2) C(11) C(12) -100.7(2) . . . . yes
O(1) Ti(2) C(11) C(15) 144.0(2) . . . . yes
O(1) Ti(2) C(11) C(16) 22.8(3) . . . . yes
O(1) Ti(2) C(12) C(11) 81.4(2) . . . . yes
O(1) Ti(2) C(12) C(13) -163.3(2) . . . . yes
O(1) Ti(2) C(12) C(17) -41.9(3) . . . . yes
O(1) Ti(2) C(13) C(12) 21.7(2) . . . . yes
O(1) Ti(2) C(13) C(14) 137.6(2) . . . . yes
O(1) Ti(2) C(13) C(18) -99.2(3) . . . . yes
O(1) Ti(2) C(14) C(13) -77.6(3) . . . . yes
O(1) Ti(2) C(14) C(15) 39.1(3) . . . . yes
O(1) Ti(2) C(14) C(19) 160.4(2) . . . . yes
O(1) Ti(2) C(15) C(11) -41.6(2) . . . . yes
O(1) Ti(2) C(15) C(14) -157.6(2) . . . . yes
O(1) Ti(2) C(15) C(20) 79.2(3) . . . . yes
O(2) Ti(2) C(11) C(12) 8.2(3) . . . . yes
O(2) Ti(2) C(11) C(15) -107.2(2) . . . . yes
O(2) Ti(2) C(11) C(16) 131.7(3) . . . . yes
O(2) Ti(2) C(12) C(11) -174.6(2) . . . . yes
O(2) Ti(2) C(12) C(13) -59.2(2) . . . . yes
O(2) Ti(2) C(12) C(17) 62.1(3) . . . . yes
O(2) Ti(2) C(13) C(12) 123.9(2) . . . . yes
O(2) Ti(2) C(13) C(14) -120.2(2) . . . . yes
O(2) Ti(2) C(13) C(18) 3.0(3) . . . . yes
O(2) Ti(2) C(14) C(13) 62.4(2) . . . . yes
O(2) Ti(2) C(14) C(15) 179.1(2) . . . . yes
O(2) Ti(2) C(14) C(19) -59.6(3) . . . . yes
O(2) Ti(2) C(15) C(11) 114.8(2) . . . . yes
O(2) Ti(2) C(15) C(14) -1.3(3) . . . . yes
O(2) Ti(2) C(15) C(20) -124.4(3) . . . . yes
O(2) Ti(3) C(21) C(22) -110.5(3) . . . . yes
O(2) Ti(3) C(21) C(25) 6.6(3) . . . . yes
O(2) Ti(3) C(21) C(26) 128.4(4) . . . . yes
O(2) Ti(3) C(22) C(21) 111.0(3) . . . . yes
O(2) Ti(3) C(22) C(23) -5.2(3) . . . . yes
O(2) Ti(3) C(22) C(27) -127.0(4) . . . . yes
O(2) Ti(3) C(23) C(22) 176.5(2) . . . . yes
O(2) Ti(3) C(23) C(24) 61.9(2) . . . . yes
O(2) Ti(3) C(23) C(28) -59.9(4) . . . . yes
O(2) Ti(3) C(24) C(23) -121.2(2) . . . . yes
O(2) Ti(3) C(24) C(25) 122.3(2) . . . . yes
O(2) Ti(3) C(24) C(29) -2.3(4) . . . . yes
O(2) Ti(3) C(25) C(21) -175.6(2) . . . . yes
O(2) Ti(3) C(25) C(24) -60.8(2) . . . . yes
O(2) Ti(3) C(25) C(30) 63.1(4) . . . . yes
O(3) Ti(1) C(1) C(2) 88.7(2) . . . . yes
O(3) Ti(1) C(1) C(5) -26.5(3) . . . . yes
O(3) Ti(1) C(1) C(6) -147.9(2) . . . . yes
O(3) Ti(1) C(2) C(1) -123.9(2) . . . . yes
O(3) Ti(1) C(2) C(3) -7.3(3) . . . . yes
O(3) Ti(1) C(2) C(7) 114.2(3) . . . . yes
O(3) Ti(1) C(3) C(2) 174.2(2) . . . . yes
O(3) Ti(1) C(3) C(4) -69.5(2) . . . . yes
O(3) Ti(1) C(3) C(8) 52.7(3) . . . . yes
O(3) Ti(1) C(4) C(3) 109.5(2) . . . . yes
O(3) Ti(1) C(4) C(5) -135.2(2) . . . . yes
O(3) Ti(1) C(4) C(9) -14.6(3) . . . . yes
O(3) Ti(1) C(5) C(1) 162.3(2) . . . . yes
O(3) Ti(1) C(5) C(4) 46.9(2) . . . . yes
O(3) Ti(1) C(5) C(10) -74.9(3) . . . . yes
O(3) Ti(3) C(21) C(22) 45.2(3) . . . . yes
O(3) Ti(3) C(21) C(25) 162.3(2) . . . . yes
O(3) Ti(3) C(21) C(26) -75.9(5) . . . . yes
O(3) Ti(3) C(22) C(21) -140.0(3) . . . . yes
O(3) Ti(3) C(22) C(23) 103.8(2) . . . . yes
O(3) Ti(3) C(22) C(27) -18.0(5) . . . . yes
O(3) Ti(3) C(23) C(22) -78.5(2) . . . . yes
O(3) Ti(3) C(23) C(24) 167.0(2) . . . . yes
O(3) Ti(3) C(23) C(28) 45.2(4) . . . . yes
O(3) Ti(3) C(24) C(23) -17.3(3) . . . . yes
O(3) Ti(3) C(24) C(25) -133.8(2) . . . . yes
O(3) Ti(3) C(24) C(29) 101.6(4) . . . . yes
O(3) Ti(3) C(25) C(21) -30.5(3) . . . . yes
O(3) Ti(3) C(25) C(24) 84.3(3) . . . . yes
O(3) Ti(3) C(25) C(30) -151.8(4) . . . . yes
O(4) Ti(1) C(1) C(2) -22.0(2) . . . . yes
O(4) Ti(1) C(1) C(5) -137.2(2) . . . . yes
O(4) Ti(1) C(1) C(6) 101.4(3) . . . . yes
O(4) Ti(1) C(2) C(1) 160.2(2) . . . . yes
O(4) Ti(1) C(2) C(3) -83.2(2) . . . . yes
O(4) Ti(1) C(2) C(7) 38.4(3) . . . . yes
O(4) Ti(1) C(3) C(2) 92.2(2) . . . . yes
O(4) Ti(1) C(3) C(4) -151.5(2) . . . . yes
O(4) Ti(1) C(3) C(8) -29.3(3) . . . . yes
O(4) Ti(1) C(4) C(3) 30.3(2) . . . . yes
O(4) Ti(1) C(4) C(5) 145.7(2) . . . . yes
O(4) Ti(1) C(4) C(9) -93.8(3) . . . . yes
O(4) Ti(1) C(5) C(1) 64.5(3) . . . . yes
O(4) Ti(1) C(5) C(4) -50.9(3) . . . . yes
O(4) Ti(1) C(5) C(10) -172.7(2) . . . . yes
O(5) Ti(1) C(1) C(2) -96.8(2) . . . . yes
O(5) Ti(1) C(1) C(5) 148.0(2) . . . . yes
O(5) Ti(1) C(1) C(6) 26.5(3) . . . . yes
O(5) Ti(1) C(2) C(1) 79.7(2) . . . . yes
O(5) Ti(1) C(2) C(3) -163.7(2) . . . . yes
O(5) Ti(1) C(2) C(7) -42.1(3) . . . . yes
O(5) Ti(1) C(3) C(2) 18.8(2) . . . . yes
O(5) Ti(1) C(3) C(4) 135.0(2) . . . . yes
O(5) Ti(1) C(3) C(8) -102.7(3) . . . . yes
O(5) Ti(1) C(4) C(3) -69.5(3) . . . . yes
O(5) Ti(1) C(4) C(5) 45.9(3) . . . . yes
O(5) Ti(1) C(4) C(9) 166.4(3) . . . . yes
O(5) Ti(1) C(5) C(1) -34.2(2) . . . . yes
O(5) Ti(1) C(5) C(4) -149.7(2) . . . . yes
O(5) Ti(1) C(5) C(10) 88.5(3) . . . . yes
O(6) Ti(2) C(11) C(12) 154.8(2) . . . . yes
O(6) Ti(2) C(11) C(15) 39.4(2) . . . . yes
O(6) Ti(2) C(11) C(16) -81.7(3) . . . . yes
O(6) Ti(2) C(12) C(11) -40.9(3) . . . . yes
O(6) Ti(2) C(12) C(13) 74.5(3) . . . . yes
O(6) Ti(2) C(12) C(17) -164.2(2) . . . . yes
O(6) Ti(2) C(13) C(12) -135.6(2) . . . . yes
O(6) Ti(2) C(13) C(14) -19.7(2) . . . . yes
O(6) Ti(2) C(13) C(18) 103.6(3) . . . . yes
O(6) Ti(2) C(14) C(13) 163.9(2) . . . . yes
O(6) Ti(2) C(14) C(15) -79.4(2) . . . . yes
O(6) Ti(2) C(14) C(19) 41.9(3) . . . . yes
O(6) Ti(2) C(15) C(11) -144.2(2) . . . . yes
O(6) Ti(2) C(15) C(14) 99.8(2) . . . . yes
O(6) Ti(2) C(15) C(20) -23.4(3) . . . . yes
O(7) Ti(3) C(21) C(22) 146.7(3) . . . . yes
O(7) Ti(3) C(21) C(25) -96.2(2) . . . . yes
O(7) Ti(3) C(21) C(26) 25.6(5) . . . . yes
O(7) Ti(3) C(22) C(21) -37.3(3) . . . . yes
O(7) Ti(3) C(22) C(23) -153.5(2) . . . . yes
O(7) Ti(3) C(22) C(27) 84.7(5) . . . . yes
O(7) Ti(3) C(23) C(22) 43.6(4) . . . . yes
O(7) Ti(3) C(23) C(24) -70.9(3) . . . . yes
O(7) Ti(3) C(23) C(28) 167.3(3) . . . . yes
O(7) Ti(3) C(24) C(23) 138.4(2) . . . . yes
O(7) Ti(3) C(24) C(25) 21.9(3) . . . . yes
O(7) Ti(3) C(24) C(29) -102.7(4) . . . . yes
O(7) Ti(3) C(25) C(21) 83.3(2) . . . . yes
O(7) Ti(3) C(25) C(24) -161.9(2) . . . . yes
O(7) Ti(3) C(25) C(30) -38.1(4) . . . . yes
N(1) P(5) C(31) C(32) -5.7(3) . . . . yes
N(1) P(5) C(31) C(36) 177.6(2) . . . . yes
N(1) P(5) C(37) C(38) -155.5(3) . . . . yes
N(1) P(5) C(37) C(42) 34.1(3) . . . . yes
N(1) P(5) C(43) C(44) 73.0(3) . . . . yes
N(1) P(5) C(43) C(48) -101.8(3) . . . . yes
N(1) P(6) C(49) C(50) -157.2(3) . . . . yes
N(1) P(6) C(49) C(54) 24.1(3) . . . . yes
N(1) P(6) C(55) C(56) -108.9(3) . . . . yes
N(1) P(6) C(55) C(60) 66.8(3) . . . . yes
N(1) P(6) C(61) C(62) 4.9(3) . . . . yes
N(1) P(6) C(61) C(66) -172.0(2) . . . . yes
C(1) Ti(1) C(2) C(3) 116.6(3) . . . . yes
C(1) Ti(1) C(2) C(7) -121.9(4) . . . . yes
C(1) Ti(1) C(3) C(2) -36.8(2) . . . . yes
C(1) Ti(1) C(3) C(4) 79.5(2) . . . . yes
C(1) Ti(1) C(3) C(8) -158.3(3) . . . . yes
C(1) Ti(1) C(4) C(3) -77.7(2) . . . . yes
C(1) Ti(1) C(4) C(5) 37.6(2) . . . . yes
C(1) Ti(1) C(4) C(9) 158.2(4) . . . . yes
C(1) Ti(1) C(5) C(4) -115.4(3) . . . . yes
C(1) Ti(1) C(5) C(10) 122.8(4) . . . . yes
C(1) C(2) Ti(1) C(3) -116.6(3) . . . . yes
C(1) C(2) Ti(1) C(4) -79.6(2) . . . . yes
C(1) C(2) Ti(1) C(5) -37.9(2) . . . . yes
C(1) C(2) C(3) C(4) 0.6(4) . . . . yes
C(1) C(2) C(3) C(8) 179.4(3) . . . . yes
C(1) C(5) Ti(1) C(2) 37.2(2) . . . . yes
C(1) C(5) Ti(1) C(3) 78.1(2) . . . . yes
C(1) C(5) Ti(1) C(4) 115.4(3) . . . . yes
C(1) C(5) C(4) C(3) 0.5(4) . . . . yes
C(1) C(5) C(4) C(9) 176.9(3) . . . . yes
C(2) Ti(1) C(1) C(5) -115.2(3) . . . . yes
C(2) Ti(1) C(1) C(6) 123.4(4) . . . . yes
C(2) Ti(1) C(3) C(4) 116.2(3) . . . . yes
C(2) Ti(1) C(3) C(8) -121.6(4) . . . . yes
C(2) Ti(1) C(4) C(3) -36.9(2) . . . . yes
C(2) Ti(1) C(4) C(5) 78.5(2) . . . . yes
C(2) Ti(1) C(4) C(9) -161.0(4) . . . . yes
C(2) Ti(1) C(5) C(4) -78.2(2) . . . . yes
C(2) Ti(1) C(5) C(10) 160.0(3) . . . . yes
C(2) C(1) Ti(1) C(3) 36.7(2) . . . . yes
C(2) C(1) Ti(1) C(4) 77.7(2) . . . . yes
C(2) C(1) Ti(1) C(5) 115.2(3) . . . . yes
C(2) C(1) C(5) C(4) -0.1(4) . . . . yes
C(2) C(1) C(5) C(10) 175.9(3) . . . . yes
C(2) C(3) Ti(1) C(4) -116.2(3) . . . . yes
C(2) C(3) Ti(1) C(5) -78.5(2) . . . . yes
C(2) C(3) C(4) C(5) -0.7(4) . . . . yes
C(2) C(3) C(4) C(9) -177.0(3) . . . . yes
C(3) Ti(1) C(1) C(5) -78.5(2) . . . . yes
C(3) Ti(1) C(1) C(6) 160.1(3) . . . . yes
C(3) Ti(1) C(2) C(7) 121.5(4) . . . . yes
C(3) Ti(1) C(4) C(5) 115.3(3) . . . . yes
C(3) Ti(1) C(4) C(9) -124.1(4) . . . . yes
C(3) Ti(1) C(5) C(4) -37.3(2) . . . . yes
C(3) Ti(1) C(5) C(10) -159.1(3) . . . . yes
C(3) C(2) Ti(1) C(4) 37.1(2) . . . . yes
C(3) C(2) Ti(1) C(5) 78.7(2) . . . . yes
C(3) C(2) C(1) C(5) -0.3(4) . . . . yes
C(3) C(2) C(1) C(6) 178.4(3) . . . . yes
C(3) C(4) Ti(1) C(5) -115.3(3) . . . . yes
C(3) C(4) C(5) C(10) -175.6(3) . . . . yes
C(4) Ti(1) C(1) C(5) -37.5(2) . . . . yes
C(4) Ti(1) C(1) C(6) -158.9(3) . . . . yes
C(4) Ti(1) C(2) C(7) 158.6(3) . . . . yes
C(4) Ti(1) C(3) C(8) 122.2(4) . . . . yes
C(4) Ti(1) C(5) C(10) -121.8(4) . . . . yes
C(4) C(3) Ti(1) C(5) 37.8(2) . . . . yes
C(4) C(3) C(2) C(7) 179.7(3) . . . . yes
C(4) C(5) C(1) C(6) -178.8(3) . . . . yes
C(5) Ti(1) C(1) C(6) -121.4(4) . . . . yes
C(5) Ti(1) C(2) C(7) -159.8(3) . . . . yes
C(5) Ti(1) C(3) C(8) 160.0(3) . . . . yes
C(5) Ti(1) C(4) C(9) 120.6(4) . . . . yes
C(5) C(1) C(2) C(7) -179.4(3) . . . . yes
C(5) C(4) C(3) C(8) -179.4(3) . . . . yes
C(6) C(1) C(2) C(7) -0.7(5) . . . . yes
C(6) C(1) C(5) C(10) -2.8(5) . . . . yes
C(7) C(2) C(3) C(8) -1.5(5) . . . . yes
C(8) C(3) C(4) C(9) 4.2(6) . . . . yes
C(9) C(4) C(5) C(10) 0.9(6) . . . . yes
C(11) Ti(2) C(12) C(13) 115.4(3) . . . . yes
C(11) Ti(2) C(12) C(17) -123.3(4) . . . . yes
C(11) Ti(2) C(13) C(12) -38.0(2) . . . . yes
C(11) Ti(2) C(13) C(14) 77.9(2) . . . . yes
C(11) Ti(2) C(13) C(18) -158.8(3) . . . . yes
C(11) Ti(2) C(14) C(13) -79.5(2) . . . . yes
C(11) Ti(2) C(14) C(15) 37.2(2) . . . . yes
C(11) Ti(2) C(14) C(19) 158.5(3) . . . . yes
C(11) Ti(2) C(15) C(14) -116.1(3) . . . . yes
C(11) Ti(2) C(15) C(20) 120.8(4) . . . . yes
C(11) C(12) Ti(2) C(13) -115.4(3) . . . . yes
C(11) C(12) Ti(2) C(14) -78.3(2) . . . . yes
C(11) C(12) Ti(2) C(15) -37.3(2) . . . . yes
C(11) C(12) C(13) C(14) 1.2(4) . . . . yes
C(11) C(12) C(13) C(18) -176.7(3) . . . . yes
C(11) C(15) Ti(2) C(12) 38.0(2) . . . . yes
C(11) C(15) Ti(2) C(13) 79.3(2) . . . . yes
C(11) C(15) Ti(2) C(14) 116.1(3) . . . . yes
C(11) C(15) C(14) C(13) -0.7(4) . . . . yes
C(11) C(15) C(14) C(19) -178.2(3) . . . . yes
C(12) Ti(2) C(11) C(15) -115.3(3) . . . . yes
C(12) Ti(2) C(11) C(16) 123.5(4) . . . . yes
C(12) Ti(2) C(13) C(14) 115.9(3) . . . . yes
C(12) Ti(2) C(13) C(18) -120.8(4) . . . . yes
C(12) Ti(2) C(14) C(13) -37.4(2) . . . . yes
C(12) Ti(2) C(14) C(15) 79.3(2) . . . . yes
C(12) Ti(2) C(14) C(19) -159.4(3) . . . . yes
C(12) Ti(2) C(15) C(14) -78.0(2) . . . . yes
C(12) Ti(2) C(15) C(20) 158.8(3) . . . . yes
C(12) C(11) Ti(2) C(13) 37.3(2) . . . . yes
C(12) C(11) Ti(2) C(14) 78.3(2) . . . . yes
C(12) C(11) Ti(2) C(15) 115.3(3) . . . . yes
C(12) C(11) C(15) C(14) 1.4(4) . . . . yes
C(12) C(11) C(15) C(20) 178.2(3) . . . . yes
C(12) C(13) Ti(2) C(14) -115.9(3) . . . . yes
C(12) C(13) Ti(2) C(15) -79.1(2) . . . . yes
C(12) C(13) C(14) C(15) -0.3(4) . . . . yes
C(12) C(13) C(14) C(19) 177.2(3) . . . . yes
C(13) Ti(2) C(11) C(15) -78.0(2) . . . . yes
C(13) Ti(2) C(11) C(16) 160.8(3) . . . . yes
C(13) Ti(2) C(12) C(17) 121.4(4) . . . . yes
C(13) Ti(2) C(14) C(15) 116.7(3) . . . . yes
C(13) Ti(2) C(14) C(19) -122.0(4) . . . . yes
C(13) Ti(2) C(15) C(14) -36.8(2) . . . . yes
C(13) Ti(2) C(15) C(20) -159.9(3) . . . . yes
C(13) C(12) Ti(2) C(14) 37.1(2) . . . . yes
C(13) C(12) Ti(2) C(15) 78.1(2) . . . . yes
C(13) C(12) C(11) C(15) -1.6(4) . . . . yes
C(13) C(12) C(11) C(16) 179.3(3) . . . . yes
C(13) C(14) Ti(2) C(15) -116.7(3) . . . . yes
C(13) C(14) C(15) C(20) -177.4(3) . . . . yes
C(14) Ti(2) C(11) C(15) -37.0(2) . . . . yes
C(14) Ti(2) C(11) C(16) -158.2(3) . . . . yes
C(14) Ti(2) C(12) C(17) 158.5(3) . . . . yes
C(14) Ti(2) C(13) C(18) 123.3(4) . . . . yes
C(14) Ti(2) C(15) C(20) -123.1(4) . . . . yes
C(14) C(13) Ti(2) C(15) 36.8(2) . . . . yes
C(14) C(13) C(12) C(17) 178.5(3) . . . . yes
C(14) C(15) C(11) C(16) -179.5(3) . . . . yes
C(15) Ti(2) C(11) C(16) -121.2(4) . . . . yes
C(15) Ti(2) C(12) C(17) -160.5(3) . . . . yes
C(15) Ti(2) C(13) C(18) 160.1(3) . . . . yes
C(15) Ti(2) C(14) C(19) 121.3(4) . . . . yes
C(15) C(11) C(12) C(17) -178.9(3) . . . . yes
C(15) C(14) C(13) C(18) 177.5(3) . . . . yes
C(16) C(11) C(12) C(17) 2.1(6) . . . . yes
C(16) C(11) C(15) C(20) -2.7(5) . . . . yes
C(17) C(12) C(13) C(18) 0.7(5) . . . . yes
C(18) C(13) C(14) C(19) -4.9(6) . . . . yes
C(19) C(14) C(15) C(20) 5.0(5) . . . . yes
C(21) Ti(3) C(22) C(23) -116.2(4) . . . . yes
C(21) Ti(3) C(22) C(27) 122.0(6) . . . . yes
C(21) Ti(3) C(23) C(22) 36.7(2) . . . . yes
C(21) Ti(3) C(23) C(24) -77.8(2) . . . . yes
C(21) Ti(3) C(23) C(28) 160.4(5) . . . . yes
C(21) Ti(3) C(24) C(23) 78.6(3) . . . . yes
C(21) Ti(3) C(24) C(25) -37.8(2) . . . . yes
C(21) Ti(3) C(24) C(29) -162.5(5) . . . . yes
C(21) Ti(3) C(25) C(24) 114.8(3) . . . . yes
C(21) Ti(3) C(25) C(30) -121.4(5) . . . . yes
C(21) C(22) Ti(3) C(23) 116.2(4) . . . . yes
C(21) C(22) Ti(3) C(24) 77.9(3) . . . . yes
C(21) C(22) Ti(3) C(25) 36.8(2) . . . . yes
C(21) C(22) C(23) C(24) 2.3(4) . . . . yes
C(21) C(22) C(23) C(28) -179.4(3) . . . . yes
C(21) C(25) Ti(3) C(22) -36.3(2) . . . . yes
C(21) C(25) Ti(3) C(23) -77.5(2) . . . . yes
C(21) C(25) Ti(3) C(24) -114.8(3) . . . . yes
C(21) C(25) C(24) C(23) 1.7(4) . . . . yes
C(21) C(25) C(24) C(29) -177.1(4) . . . . yes
C(22) Ti(3) C(21) C(25) 117.0(3) . . . . yes
C(22) Ti(3) C(21) C(26) -121.1(6) . . . . yes
C(22) Ti(3) C(23) C(24) -114.5(3) . . . . yes
C(22) Ti(3) C(23) C(28) 123.7(5) . . . . yes
C(22) Ti(3) C(24) C(23) 37.8(2) . . . . yes
C(22) Ti(3) C(24) C(25) -78.6(3) . . . . yes
C(22) Ti(3) C(24) C(29) 156.7(5) . . . . yes
C(22) Ti(3) C(25) C(24) 78.5(2) . . . . yes
C(22) Ti(3) C(25) C(30) -157.7(5) . . . . yes
C(22) C(21) Ti(3) C(23) -37.3(2) . . . . yes
C(22) C(21) Ti(3) C(24) -79.3(3) . . . . yes
C(22) C(21) Ti(3) C(25) -117.0(3) . . . . yes
C(22) C(21) C(25) C(24) -0.3(4) . . . . yes
C(22) C(21) C(25) C(30) 178.3(3) . . . . yes
C(22) C(23) Ti(3) C(24) 114.5(3) . . . . yes
C(22) C(23) Ti(3) C(25) 77.8(3) . . . . yes
C(22) C(23) C(24) C(25) -2.5(4) . . . . yes
C(22) C(23) C(24) C(29) 176.4(3) . . . . yes
C(23) Ti(3) C(21) C(25) 79.7(2) . . . . yes
C(23) Ti(3) C(21) C(26) -158.4(5) . . . . yes
C(23) Ti(3) C(22) C(27) -121.8(6) . . . . yes
C(23) Ti(3) C(24) C(25) -116.5(3) . . . . yes
C(23) Ti(3) C(24) C(29) 118.9(5) . . . . yes
C(23) Ti(3) C(25) C(24) 37.3(2) . . . . yes
C(23) Ti(3) C(25) C(30) 161.1(5) . . . . yes
C(23) C(22) Ti(3) C(24) -38.3(2) . . . . yes
C(23) C(22) Ti(3) C(25) -79.4(3) . . . . yes
C(23) C(22) C(21) C(25) -1.3(4) . . . . yes
C(23) C(22) C(21) C(26) -179.5(4) . . . . yes
C(23) C(24) Ti(3) C(25) 116.5(3) . . . . yes
C(23) C(24) C(25) C(30) -176.9(4) . . . . yes
C(24) Ti(3) C(21) C(25) 37.8(2) . . . . yes
C(24) Ti(3) C(21) C(26) 159.6(5) . . . . yes
C(24) Ti(3) C(22) C(27) -160.1(5) . . . . yes
C(24) Ti(3) C(23) C(28) -121.8(5) . . . . yes
C(24) Ti(3) C(25) C(30) 123.8(5) . . . . yes
C(24) C(23) Ti(3) C(25) -36.7(2) . . . . yes
C(24) C(23) C(22) C(27) -177.6(4) . . . . yes
C(24) C(25) C(21) C(26) 177.9(3) . . . . yes
C(25) Ti(3) C(21) C(26) 121.9(5) . . . . yes
C(25) Ti(3) C(22) C(27) 158.8(5) . . . . yes
C(25) Ti(3) C(23) C(28) -158.5(5) . . . . yes
C(25) Ti(3) C(24) C(29) -124.6(5) . . . . yes
C(25) C(21) C(22) C(27) 178.6(4) . . . . yes
C(25) C(24) C(23) C(28) 179.2(3) . . . . yes
C(26) C(21) C(22) C(27) 0.4(6) . . . . yes
C(26) C(21) C(25) C(30) -3.4(6) . . . . yes
C(27) C(22) C(23) C(28) 0.7(6) . . . . yes
C(28) C(23) C(24) C(29) -1.9(6) . . . . yes
C(29) C(24) C(25) C(30) 4.3(6) . . . . yes
C(31) P(5) C(37) C(38) 86.4(3) . . . . yes
C(31) P(5) C(37) C(42) -84.0(3) . . . . yes
C(31) P(5) C(43) C(44) -161.9(2) . . . . yes
C(31) P(5) C(43) C(48) 23.4(3) . . . . yes
C(31) C(32) C(33) C(34) -1.3(5) . . . . yes
C(31) C(36) C(35) C(34) -0.9(5) . . . . yes
C(32) C(31) P(5) C(37) 111.5(3) . . . . yes
C(32) C(31) P(5) C(43) -133.6(3) . . . . yes
C(32) C(31) C(36) C(35) 1.3(5) . . . . yes
C(32) C(33) C(34) C(35) 1.8(5) . . . . yes
C(33) C(32) C(31) C(36) -0.3(5) . . . . yes
C(33) C(34) C(35) C(36) -0.7(5) . . . . yes
C(36) C(31) P(5) C(37) -65.3(3) . . . . yes
C(36) C(31) P(5) C(43) 49.7(3) . . . . yes
C(37) P(5) C(43) C(44) -50.5(3) . . . . yes
C(37) P(5) C(43) C(48) 134.8(3) . . . . yes
C(37) C(38) C(39) C(40) 0.7(5) . . . . yes
C(37) C(42) C(41) C(40) -0.3(5) . . . . yes
C(38) C(37) P(5) C(43) -28.5(3) . . . . yes
C(38) C(37) C(42) C(41) 0.0(5) . . . . yes
C(38) C(39) C(40) C(41) -1.0(5) . . . . yes
C(39) C(38) C(37) C(42) -0.3(5) . . . . yes
C(39) C(40) C(41) C(42) 0.7(5) . . . . yes
C(42) C(37) P(5) C(43) 161.1(2) . . . . yes
C(43) C(44) C(45) C(46) 0.3(5) . . . . yes
C(43) C(48) C(47) C(46) -0.3(5) . . . . yes
C(44) C(43) C(48) C(47) 1.5(5) . . . . yes
C(44) C(45) C(46) C(47) 1.0(5) . . . . yes
C(45) C(44) C(43) C(48) -1.5(5) . . . . yes
C(45) C(46) C(47) C(48) -1.0(5) . . . . yes
C(49) P(6) C(55) C(56) 131.0(3) . . . . yes
C(49) P(6) C(55) C(60) -53.3(3) . . . . yes
C(49) P(6) C(61) C(62) 122.2(3) . . . . yes
C(49) P(6) C(61) C(66) -54.7(3) . . . . yes
C(49) C(50) C(51) C(52) 0.3(5) . . . . yes
C(49) C(54) C(53) C(52) 0.0(6) . . . . yes
C(50) C(49) P(6) C(55) -32.6(3) . . . . yes
C(50) C(49) P(6) C(61) 83.6(3) . . . . yes
C(50) C(49) C(54) C(53) 0.2(5) . . . . yes
C(50) C(51) C(52) C(53) -0.1(5) . . . . yes
C(51) C(50) C(49) C(54) -0.3(5) . . . . yes
C(51) C(52) C(53) C(54) 0.0(6) . . . . yes
C(54) C(49) P(6) C(55) 148.6(3) . . . . yes
C(54) C(49) P(6) C(61) -95.2(3) . . . . yes
C(55) P(6) C(61) C(62) -122.0(3) . . . . yes
C(55) P(6) C(61) C(66) 61.1(3) . . . . yes
C(55) C(56) C(57) C(58) 0.5(5) . . . . yes
C(55) C(60) C(59) C(58) -0.7(5) . . . . yes
C(56) C(55) P(6) C(61) 15.5(3) . . . . yes
C(56) C(55) C(60) C(59) 0.7(5) . . . . yes
C(56) C(57) C(58) C(59) -0.4(5) . . . . yes
C(57) C(56) C(55) C(60) -0.6(5) . . . . yes
C(57) C(58) C(59) C(60) 0.5(5) . . . . yes
C(60) C(55) P(6) C(61) -168.8(2) . . . . yes
C(61) C(62) C(63) C(64) 0.2(5) . . . . yes
C(61) C(66) C(65) C(64) -0.1(5) . . . . yes
C(62) C(61) C(66) C(65) 0.8(5) . . . . yes
C(62) C(63) C(64) C(65) 0.5(5) . . . . yes
C(63) C(62) C(61) C(66) -0.8(5) . . . . yes
C(63) C(64) C(65) C(66) -0.6(5) . . . . yes
C(67) C(68) C(69) C(70) -1.6592(1) . . . . yes
C(67) C(68) C(69) C(71) 0.5 . . . 2_566 yes
C(67) C(68) C(71) C(69) -179.5 . . 2_566 . yes
C(67) C(68) C(71) C(70) -176.1 . . 2_566 . yes
C(67) C(68) C(71) C(70) -5.5741(1) . . 2_566 2_566 yes
C(67) C(68) C(71) C(71) -25.6483(4) . . 2_566 . yes
C(67) C(70) C(69) C(68) 107.4130(2) . 2_566 2_566 2_566 yes
C(67) C(70) C(69) C(71) 110.1716(2) . 2_566 2_566 . yes
C(67) C(70) C(71) C(68) -171.6306(2) . 2_566 . 2_566 yes
C(67) C(70) C(71) C(69) -174.2063(1) . 2_566 . 2_566 yes
C(67) C(70) C(71) C(70) -1.0 . 2_566 . . yes
C(67) C(70) C(71) C(71) -1.0 . 2_566 . 2_566 yes
C(67) C(70) C(71) C(68) 6.8119(2) . 2_566 2_566 . yes
C(67) C(70) C(71) C(69) 21.951(1) . 2_566 2_566 . yes
C(67) C(70) C(71) C(70) 179.3 . 2_566 2_566 . yes
C(67) C(70) C(71) C(71) 179.3 . 2_566 2_566 . yes
C(67) C(71) C(68) C(69) 179.5 . 2_566 . . yes
C(67) C(71) C(69) C(68) -0.5 . 2_566 . . yes
C(67) C(71) C(69) C(70) 176.9 . 2_566 . . yes
C(67) C(71) C(70) C(69) -171.5469(2) . 2_566 . . yes
C(67) C(71) C(70) C(71) 1.7 . 2_566 . . yes
C(67) C(71) C(70) C(69) 175.3252(1) . 2_566 2_566 2_566 yes
C(67) C(71) C(70) C(71) -179.3 . 2_566 2_566 . yes
C(67) C(71) C(71) C(67) 180.0 . 2_566 . 2_566 yes
C(67) C(71) C(71) C(68) 156.3738(3) . 2_566 . 2_566 yes
C(67) C(71) C(71) C(69) 12.7218(3) . 2_566 . 2_566 yes
C(67) C(71) C(71) C(70) -179.4 . 2_566 . . yes
C(67) C(71) C(71) C(70) 0.6 . 2_566 . 2_566 yes
C(68) C(67) C(70) C(69) -111.0844(3) . . 2_566 2_566 yes
C(68) C(67) C(70) C(71) -4.9191(1) . . 2_566 . yes
C(68) C(67) C(70) C(71) -5.8871(1) . . 2_566 2_566 yes
C(68) C(67) C(71) C(69) 0.4 . . 2_566 . yes
C(68) C(67) C(71) C(70) 171.1525(3) . . 2_566 . yes
C(68) C(67) C(71) C(70) 173.2515(3) . . 2_566 2_566 yes
C(68) C(67) C(71) C(71) 172.6780(3) . . 2_566 . yes
C(68) C(69) C(70) C(71) -4.1178(1) . . . . yes
C(68) C(69) C(70) C(71) 2.8 . . . 2_566 yes
C(68) C(69) C(71) C(70) -177.5 . . 2_566 . yes
C(68) C(69) C(71) C(70) -18.5115(6) . . 2_566 2_566 yes
C(68) C(69) C(71) C(71) -166.6274(1) . . 2_566 . yes
C(68) C(71) C(67) C(70) -173.2515(3) . 2_566 . 2_566 yes
C(68) C(71) C(69) C(70) 177.5 . 2_566 . . yes
C(68) C(71) C(70) C(69) -2.5757(1) . 2_566 . . yes
C(68) C(71) C(70) C(71) 170.6719(2) . 2_566 . . yes
C(68) C(71) C(70) C(69) -177.8628(1) . 2_566 2_566 2_566 yes
C(68) C(71) C(70) C(71) -172.4416(2) . 2_566 2_566 . yes
C(68) C(71) C(71) C(68) 180.0 . 2_566 . 2_566 yes
C(68) C(71) C(71) C(69) 36.3479(6) . 2_566 . 2_566 yes
C(68) C(71) C(71) C(70) -155.8078(3) . 2_566 . . yes
C(68) C(71) C(71) C(70) 24.1922(3) . 2_566 . 2_566 yes
C(69) C(68) C(67) C(70) 6.2695(2) . . . 2_566 yes
C(69) C(68) C(67) C(71) -0.5 . . . 2_566 yes
C(69) C(68) C(71) C(70) 3.4 . . 2_566 . yes
C(69) C(68) C(71) C(70) 173.9145(1) . . 2_566 2_566 yes
C(69) C(68) C(71) C(71) 153.8404(4) . . 2_566 . yes
C(69) C(70) C(67) C(71) 105.1973(2) . . 2_566 . yes
C(69) C(70) C(71) C(70) 5.4213(1) . . . 2_566 yes
C(69) C(70) C(71) C(71) 5.4213(1) . . . 2_566 yes
C(69) C(70) C(71) C(70) -173.2476(1) . . 2_566 2_566 yes
C(69) C(70) C(71) C(71) -173.2476(1) . . 2_566 . yes
C(69) C(71) C(67) C(70) -172.8310(3) . 2_566 . 2_566 yes
C(69) C(71) C(70) C(71) 173.2476(1) . 2_566 . . yes
C(69) C(71) C(70) C(71) -157.303(1) . 2_566 2_566 . yes
C(69) C(71) C(71) C(69) 180.0 . 2_566 . 2_566 yes
C(69) C(71) C(71) C(70) -12.1557(3) . 2_566 . . yes
C(69) C(71) C(71) C(70) 167.8443(3) . 2_566 . 2_566 yes
C(70) C(67) C(68) C(71) -6.8010(2) . 2_566 2_566 . yes
C(70) C(67) C(71) C(71) 0.6 . 2_566 . 2_566 yes
C(70) C(69) C(68) C(71) -2.1963(1) . . . 2_566 yes
C(70) C(69) C(71) C(71) 10.8 . . 2_566 . yes
C(70) C(71) C(70) C(71) 0.0 . . 2_566 2_566 yes
C(70) C(71) C(71) C(70) 180.0 . . 2_566 2_566 yes
C(70) C(71) C(70) C(71) 0.0 . 2_566 2_566 . yes
C(70) C(71) C(71) C(70) 180.0 . 2_566 . 2_566 yes
C(71) C(70) C(71) C(70) 0.0 . . 2_566 2_566 yes
C(71) C(70) C(71) C(70) 0.0 . 2_566 2_566 . yes
C(71) C(70) C(71) C(70) 0.0 . 2_566 2_566 . yes
